data_7104441
loop_
_publ_author_name
'Stamatatos, Theocharis C'
'Vinslava, Alina'
'Abboud, Khalil A'
'Christou, George'

_publ_section_title
;
 Azide groups in high oxidation state Mn carboxylate chemistry: a new
 Mn(11) complex and its conversion to a Mn(25) azide complex with
 Me(3)SiN(3).
;
_journal_issue 20
_journal_name_full 'Chemical communications (Cambridge, England)'
_journal_page_first 2839
_journal_page_last 2841
_journal_paper_doi 10.1039/b902016k
_journal_volume 34
_journal_year 2009
_chemical_formula_sum 'C194 H148 Mn25 N24 O72'
_chemical_formula_weight 5340.86
_chemical_name_systematic
;
?
;
_space_group_IT_number 2
_symmetry_cell_setting triclinic
_symmetry_space_group_name_Hall '-P 1'
_symmetry_space_group_name_H-M 'P -1'
_atom_sites_solution_hydrogens geom
_atom_sites_solution_primary direct
_atom_sites_solution_secondary difmap
_audit_creation_method SHELXL-97
_audit_update_record
;
2007-10-12 # Formatted by publCIF
;
_cell_angle_alpha 86.097(1)
_cell_angle_beta 76.095(1)
_cell_angle_gamma 78.658(1)
_cell_formula_units_Z 2
_cell_length_a 20.3146(12)
_cell_length_b 20.3315(12)
_cell_length_c 27.2029(15)
_cell_measurement_reflns_used 57
_cell_measurement_temperature 173(2)
_cell_measurement_theta_max 28.0
_cell_measurement_theta_min 2.0
_cell_volume 10690.7(11)
_computing_cell_refinement 'Bruker SMART v5.624 & SAINT 6.36a (Bruker 1998)'
_computing_data_collection 'Bruker SMART v5.624 (Bruker 1998)'
_computing_data_reduction 'Bruker SHELXTL v6.14 (Bruker 2000)'
_computing_molecular_graphics 'Bruker SHELXTL v6.14'
_computing_publication_material 'Bruker SHELXTL v6.14'
_computing_structure_refinement 'Bruker SHELXTL v6.14'
_computing_structure_solution 'Bruker SHELXTL v6.14'
_diffrn_ambient_temperature 173(2)
_diffrn_measured_fraction_theta_full 0.973
_diffrn_measured_fraction_theta_max 0.973
_diffrn_measurement_device_type 'SMART CCD area detector'
_diffrn_measurement_method '\w scans'
_diffrn_radiation_monochromator graphite
_diffrn_radiation_source 'fine-focus sealed tube'
_diffrn_radiation_type MoK\a
_diffrn_radiation_wavelength 0.71073
_diffrn_reflns_av_R_equivalents 0.1044
_diffrn_reflns_av_sigmaI/netI 0.5264
_diffrn_reflns_limit_h_max 26
_diffrn_reflns_limit_h_min -26
_diffrn_reflns_limit_k_max 26
_diffrn_reflns_limit_k_min -17
_diffrn_reflns_limit_l_max 31
_diffrn_reflns_limit_l_min -35
_diffrn_reflns_number 70649
_diffrn_reflns_theta_full 27.50
_diffrn_reflns_theta_max 27.50
_diffrn_reflns_theta_min 1.39
_diffrn_standards_decay_% 1
_diffrn_standards_number 0
_exptl_absorpt_coefficient_mu 1.508
_exptl_absorpt_correction_T_max 0.9273
_exptl_absorpt_correction_T_min 0.7233
_exptl_absorpt_correction_type integration
_exptl_absorpt_process_details 'based on measured indexed crystal faces, Bruker SHELXTL v6.12 (Bruker 1998)'
_exptl_crystal_colour plates
_exptl_crystal_density_diffrn 1.659
_exptl_crystal_density_method 'not measured'
_exptl_crystal_description browm
_exptl_crystal_F_000 5362
_exptl_crystal_size_max 0.19
_exptl_crystal_size_mid 0.13
_exptl_crystal_size_min 0.06
_refine_diff_density_max 0.870
_refine_diff_density_min -0.674
_refine_diff_density_rms 0.107
_refine_ls_extinction_method none
_refine_ls_goodness_of_fit_ref 0.727
_refine_ls_hydrogen_treatment constr
_refine_ls_matrix_type full
_refine_ls_number_parameters 2644
_refine_ls_number_reflns 47852
_refine_ls_number_restraints 2
_refine_ls_restrained_S_all 0.727
_refine_ls_R_factor_all 0.2546
_refine_ls_R_factor_gt 0.0598
_refine_ls_shift/su_max 0.002
_refine_ls_shift/su_mean 0.000
_refine_ls_structure_factor_coef Fsqd
_refine_ls_weighting_details 'calc w=1/[\s^2^(Fo^2^)+(0.0260P)^2^] where P=(Fo^2^+2Fc^2^)/3'
_refine_ls_weighting_scheme calc
_refine_ls_wR_factor_gt 0.1129
_refine_ls_wR_factor_ref 0.1391
_reflns_number_gt 12024
_reflns_number_total 47852
_reflns_threshold_expression I>2\s(I)
_cod_data_source_file b902016k.txt
_cod_data_source_block vi96
_cod_depositor_comments
;
The following automatic conversions were performed:
'_symmetry_cell_setting' value 'Triclinic' changed to 'triclinic'
according to '/home/saulius/struct/CIF-dictionaries/cif_core.dic'
dictionary named 'cif_core.dic' version 2.4.1 from 2010-06-29.

Automatic conversion script
Id: cif_fix_enum 1527 2010-12-29 10:47:43Z saulius 
;
_cod_original_sg_symbol_H-M P-1
_cod_database_code 7104441

loop_
_symmetry_equiv_pos_as_xyz
'x, y, z'
'-x, -y, -z'

loop_
_atom_site_label
_atom_site_type_symbol
_atom_site_fract_x
_atom_site_fract_y
_atom_site_fract_z
_atom_site_U_iso_or_equiv
_atom_site_adp_type
_atom_site_occupancy
_atom_site_symmetry_multiplicity
_atom_site_calc_flag
_atom_site_refinement_flags
_atom_site_disorder_assembly
_atom_site_disorder_group
Mn1 Mn -1.16997(7) 1.01831(6) 0.68551(4) 0.0426(4) Uani 1 1 d . A .
Mn2 Mn -1.29685(7) 0.98698(7) 0.62809(4) 0.0463(4) Uani 1 1 d . A .
Mn3 Mn -1.45577(6) 0.95360(7) 0.66589(4) 0.0446(4) Uani 1 1 d . A .
Mn4 Mn -1.50804(6) 0.79860(7) 0.69583(4) 0.0436(4) Uani 1 1 d . A .
Mn5 Mn -1.43567(7) 0.64694(7) 0.64907(5) 0.0492(4) Uani 1 1 d . A .
Mn6 Mn -1.34136(6) 0.51613(6) 0.70794(4) 0.0427(4) Uani 1 1 d . A .
Mn7 Mn -1.31541(6) 0.48026(6) 0.82295(4) 0.0404(4) Uani 1 1 d . A .
Mn8 Mn -1.20926(6) 0.53301(6) 0.88656(4) 0.0409(4) Uani 1 1 d . A .
Mn9 Mn -1.04510(6) 0.53918(7) 0.83357(4) 0.0421(4) Uani 1 1 d . A .
Mn10 Mn -0.97133(6) 0.66720(7) 0.76857(4) 0.0451(4) Uani 1 1 d . A .
Mn11 Mn -1.00439(7) 0.82321(7) 0.80873(5) 0.0559(4) Uani 1 1 d . A .
Mn12 Mn -1.13030(7) 0.95995(6) 0.79422(4) 0.0438(4) Uani 1 1 d . A .
Mn13 Mn -1.36702(6) 0.68502(6) 0.71561(4) 0.0362(3) Uani 1 1 d . A .
Mn14 Mn -1.26430(6) 0.59604(6) 0.78082(4) 0.0348(3) Uani 1 1 d . A .
Mn15 Mn -1.21244(6) 0.63349(6) 0.65307(4) 0.0383(4) Uani 1 1 d . A .
Mn16 Mn -1.09070(6) 0.69958(6) 0.67607(4) 0.0386(4) Uani 1 1 d . A .
Mn17 Mn -1.40979(6) 0.79608(6) 0.80030(4) 0.0380(4) Uani 1 1 d . A .
Mn18 Mn -1.22551(6) 0.90423(6) 0.72165(4) 0.0370(4) Uani 1 1 d . A .
Mn19 Mn -1.11095(6) 0.79497(6) 0.76720(4) 0.0368(3) Uani 1 1 d . A .
Mn20 Mn -1.27781(6) 0.86266(6) 0.83576(4) 0.0404(4) Uani 1 1 d . A .
Mn21 Mn -1.30560(6) 0.71244(6) 0.86340(4) 0.0367(4) Uani 1 1 d . A .
Mn22 Mn -1.24629(6) 0.74880(6) 0.74445(4) 0.0321(3) Uani 1 1 d . A .
Mn23 Mn -1.19902(6) 0.80905(6) 0.62867(4) 0.0373(4) Uani 1 1 d . A .
Mn24 Mn -1.35524(6) 0.84734(6) 0.68680(4) 0.0364(3) Uani 1 1 d . A .
Mn25 Mn -1.13822(6) 0.64948(6) 0.80379(4) 0.0359(3) Uani 1 1 d . A .
N1 N -1.2228(3) 0.8941(3) 0.5899(2) 0.046(2) Uani 1 1 d . . .
N2 N -1.1895(4) 0.9024(4) 0.5466(3) 0.069(3) Uani 1 1 d . . .
N3 N -1.1571(5) 0.9114(5) 0.5072(3) 0.138(5) Uani 1 1 d . . .
N4 N -1.4998(3) 0.8060(4) 0.7799(3) 0.049(2) Uani 1 1 d . . .
N5 N -1.5525(5) 0.8059(4) 0.8128(3) 0.071(3) Uani 1 1 d . . .
N6 N -1.6045(5) 0.8048(6) 0.8421(3) 0.122(4) Uani 1 1 d . . .
N7 N -1.2394(3) 0.5384(3) 0.6562(2) 0.046(2) Uani 1 1 d . . .
N8 N -1.2211(4) 0.5033(4) 0.6200(3) 0.073(3) Uani 1 1 d . . .
N9 N -1.2067(6) 0.4715(6) 0.5826(4) 0.139(5) Uani 1 1 d . . .
N10 N -1.2758(3) 0.6398(3) 0.9108(2) 0.040(2) Uani 1 1 d . . .
N11 N -1.3024(4) 0.6459(4) 0.9551(3) 0.067(3) Uani 1 1 d . . .
N12 N -1.3257(5) 0.6501(5) 0.9980(3) 0.136(5) Uani 1 1 d . . .
N13 N -1.2216(4) 0.9303(4) 0.8512(2) 0.050(2) Uani 1 1 d . . .
N14 N -1.2473(5) 0.9709(5) 0.8850(3) 0.086(3) Uani 1 1 d . . .
N15 N -1.2687(6) 1.0067(6) 0.9199(4) 0.167(6) Uani 1 1 d . . .
N16 N -1.1548(5) 0.6194(6) 0.5739(4) 0.098(4) Uani 1 1 d . . .
N17 N -0.9996(3) 0.6647(3) 0.6902(2) 0.0414(19) Uani 1 1 d . . .
N18 N -0.9495(4) 0.6570(4) 0.6545(3) 0.057(2) Uani 1 1 d . . .
N19 N -0.8999(4) 0.6458(5) 0.6221(3) 0.082(3) Uani 1 1 d . . .
N20 N -1.3669(4) 0.9053(4) 0.8941(3) 0.066(2) Uani 1 1 d D . .
C348 C -1.4104(10) 0.9505(10) 0.9156(7) 0.119(5) Uiso 0.626(7) 1 d PD A 1
C349 C -1.4752(8) 0.9989(9) 0.9361(6) 0.119(5) Uiso 0.626(7) 1 d PD A 1
H34A H -1.4659 1.0305 0.9580 0.178 Uiso 0.626(7) 1 calc PR A 1
H34B H -1.5102 0.9744 0.9557 0.178 Uiso 0.626(7) 1 calc PR A 1
H34C H -1.4921 1.0236 0.9080 0.178 Uiso 0.626(7) 1 calc PR A 1
C352 C -1.3681(17) 0.9093(19) 0.9386(7) 0.119(5) Uiso 0.374(7) 1 d PD A 2
C353 C -1.3698(14) 0.9077(15) 0.9938(6) 0.119(5) Uiso 0.374(7) 1 d PD A 2
H35A H -1.3400 0.8666 1.0023 0.178 Uiso 0.374(7) 1 calc PR A 2
H35B H -1.4172 0.9086 1.0134 0.178 Uiso 0.374(7) 1 calc PR A 2
H35C H -1.3532 0.9468 1.0019 0.178 Uiso 0.374(7) 1 calc PR A 2
O1 O -1.1673(3) 1.0744(3) 0.6251(2) 0.0587(18) Uani 1 1 d . . .
O2 O -1.2397(3) 1.0429(3) 0.58423(19) 0.0567(18) Uani 1 1 d . . .
O3 O -1.3636(4) 1.0767(3) 0.6596(2) 0.063(2) Uani 1 1 d . . .
O4 O -1.4670(3) 1.0487(3) 0.6708(2) 0.0573(19) Uani 1 1 d . . .
O5 O -1.3406(3) 0.9939(3) 0.57062(19) 0.0547(17) Uani 1 1 d . . .
O6 O -1.4375(3) 0.9526(3) 0.5871(2) 0.0475(17) Uani 1 1 d . . .
O7 O -1.5550(3) 0.9702(3) 0.6929(2) 0.0504(17) Uani 1 1 d . . .
O8 O -1.5876(3) 0.8709(3) 0.7127(2) 0.0588(18) Uani 1 1 d . . .
O9 O -1.5207(3) 0.7956(3) 0.6207(2) 0.0501(17) Uani 1 1 d . . .
O10 O -1.4581(3) 0.6980(3) 0.5901(2) 0.0634(19) Uani 1 1 d . . .
O11 O -1.5757(3) 0.7425(3) 0.72300(19) 0.0485(16) Uani 1 1 d . . .
O12 O -1.5365(3) 0.6421(3) 0.6844(2) 0.0635(19) Uani 1 1 d . . .
O13 O -1.4187(3) 0.5684(3) 0.6082(2) 0.0655(19) Uani 1 1 d . . .
O14 O -1.3640(3) 0.4832(3) 0.6497(2) 0.0582(19) Uani 1 1 d . . .
O15 O -1.4330(3) 0.4845(3) 0.7526(2) 0.0565(18) Uani 1 1 d . . .
O16 O -1.3939(3) 0.4423(3) 0.8203(2) 0.0518(17) Uani 1 1 d . . .
O17 O -1.2919(3) 0.4243(3) 0.71177(19) 0.0471(16) Uani 1 1 d . . .
O18 O -1.2438(3) 0.4071(3) 0.7788(2) 0.0496(17) Uani 1 1 d . . .
O19 O -1.3232(3) 0.4373(3) 0.8888(2) 0.0521(17) Uani 1 1 d . . .
O20 O -1.2771(3) 0.4934(3) 0.93610(19) 0.0482(17) Uani 1 1 d . . .
O21 O -1.1573(3) 0.4307(3) 0.8720(2) 0.0487(17) Uani 1 1 d . . .
O22 O -1.0476(3) 0.4451(3) 0.8451(2) 0.0499(17) Uani 1 1 d . . .
O23 O -1.1660(3) 0.5384(3) 0.94180(18) 0.0503(17) Uani 1 1 d . . .
O24 O -1.0581(3) 0.5568(3) 0.91075(19) 0.0484(16) Uani 1 1 d . . .
O25 O -0.9463(3) 0.5078(3) 0.8087(2) 0.0497(17) Uani 1 1 d . . .
O26 O -0.9084(3) 0.5832(3) 0.74918(19) 0.0494(17) Uani 1 1 d . . .
O27 O -0.9382(3) 0.6646(3) 0.8389(2) 0.0512(17) Uani 1 1 d . . .
O28 O -0.9646(3) 0.7715(3) 0.8611(2) 0.071(2) Uani 1 1 d . . .
O29 O -0.8942(3) 0.7071(3) 0.7330(2) 0.0542(18) Uani 1 1 d . . .
O30 O -0.9109(3) 0.8137(4) 0.7565(3) 0.075(2) Uani 1 1 d . . .
O31 O -0.9905(3) 0.9022(3) 0.8396(2) 0.069(2) Uani 1 1 d . . .
O32 O -1.0920(3) 0.9735(3) 0.85138(19) 0.0546(18) Uani 1 1 d . . .
O33 O -1.0411(3) 0.9925(3) 0.7476(2) 0.0531(17) Uani 1 1 d . . .
O34 O -1.0796(3) 1.0396(3) 0.68098(19) 0.0476(16) Uani 1 1 d . . .
O35 O -1.1788(3) 1.0537(3) 0.80428(19) 0.0488(16) Uani 1 1 d . . .
O36 O -1.2211(3) 1.0914(3) 0.7368(2) 0.0520(17) Uani 1 1 d . . .
O37 O -1.4328(4) 0.6750(5) 0.7941(4) 0.164(4) Uani 1 1 d . . .
O38 O -1.3711(4) 0.6548(5) 0.8363(3) 0.142(5) Uani 1 1 d . . .
O39 O -1.1570(3) 0.5518(3) 0.7450(2) 0.0554(18) Uani 1 1 d . . .
O40 O -1.1117(2) 0.5994(3) 0.6719(2) 0.0440(15) Uani 1 1 d . . .
O41 O -1.1332(3) 0.7729(3) 0.56894(18) 0.0488(17) Uani 1 1 d . . .
O42 O -1.0506(3) 0.7049(3) 0.6034(2) 0.0535(17) Uani 1 1 d . . .
O43 O -1.4600(2) 0.8050(3) 0.87143(17) 0.0419(15) Uani 1 1 d . . .
O44 O -1.3856(3) 0.7496(3) 0.91561(17) 0.0439(15) Uani 1 1 d . . .
O45 O -1.4119(3) 0.9005(3) 0.77286(17) 0.0405(15) Uani 1 1 d . . .
O46 O -1.3188(3) 0.9370(2) 0.78155(16) 0.0421(15) Uani 1 1 d . . .
O47 O -1.1289(3) 0.8663(3) 0.6493(2) 0.076(2) Uani 1 1 d . . .
O48 O -1.0591(3) 0.8037(3) 0.6865(2) 0.071(2) Uani 1 1 d . . .
O49 O -1.2450(3) 0.7799(3) 0.88489(17) 0.0404(15) Uani 1 1 d . . .
O50 O -1.1409(3) 0.7192(3) 0.8613(2) 0.067(2) Uani 1 1 d . . .
O51 O -1.3620(2) 0.9372(2) 0.66527(16) 0.0390(14) Uani 1 1 d . . .
O52 O -1.2423(2) 0.9783(2) 0.67718(16) 0.0385(15) Uani 1 1 d . . .
O53 O -1.1642(2) 0.9534(2) 0.73618(16) 0.0416(15) Uani 1 1 d . . .
O54 O -1.0861(3) 0.8682(3) 0.79120(18) 0.0479(16) Uani 1 1 d . . .
O55 O -1.0282(2) 0.7517(3) 0.78259(18) 0.0443(15) Uani 1 1 d . . .
O56 O -1.0428(2) 0.6193(2) 0.79558(16) 0.0348(14) Uani 1 1 d . . .
O57 O -1.1390(2) 0.5695(2) 0.84182(16) 0.0380(14) Uani 1 1 d . . .
O58 O -1.2590(2) 0.5362(2) 0.83603(16) 0.0350(14) Uani 1 1 d . . .
O59 O -1.3193(2) 0.5390(2) 0.76744(16) 0.0326(14) Uani 1 1 d . . .
O60 O -1.3853(2) 0.6044(2) 0.69605(16) 0.0353(14) Uani 1 1 d . . .
O61 O -1.4378(2) 0.7233(3) 0.68283(16) 0.0386(15) Uani 1 1 d . . .
O62 O -1.4468(2) 0.8611(2) 0.67878(16) 0.0362(14) Uani 1 1 d . . .
O63 O -1.3026(3) 0.6818(3) 0.62379(19) 0.0454(16) Uani 1 1 d . . .
O64 O -1.3020(3) 0.7913(3) 0.61644(18) 0.0399(15) Uani 1 1 d . . .
O65 O -1.2339(2) 0.6675(2) 0.80924(15) 0.0322(13) Uani 1 1 d . . .
O66 O -1.1298(2) 0.7129(2) 0.74803(16) 0.0306(13) Uani 1 1 d . . .
O67 O -1.1809(2) 0.7274(2) 0.66473(15) 0.0334(14) Uani 1 1 d . . .
O68 O -1.3234(2) 0.7856(2) 0.81805(16) 0.0381(14) Uani 1 1 d . . .
O69 O -1.3591(2) 0.7717(2) 0.73252(16) 0.0327(14) Uani 1 1 d . . .
O70 O -1.2047(2) 0.8345(2) 0.76948(15) 0.0337(14) Uani 1 1 d . . .
O71 O -1.2615(2) 0.8435(2) 0.69004(15) 0.0306(13) Uani 1 1 d . . .
O72 O -1.2756(2) 0.6526(2) 0.72562(15) 0.0305(13) Uani 1 1 d . . .
C1 C -1.1968(5) 1.0770(4) 0.5885(3) 0.049(3) Uani 1 1 d . . .
C2 C -1.1793(6) 1.1272(5) 0.5466(3) 0.057(3) Uani 1 1 d . . .
C3 C -1.1167(6) 1.1470(5) 0.5383(4) 0.076(3) Uani 1 1 d . . .
H3A H -1.0858 1.1301 0.5594 0.091 Uiso 1 1 calc R . .
C4 C -1.0986(7) 1.1927(6) 0.4981(4) 0.108(5) Uani 1 1 d . . .
H4A H -1.0549 1.2060 0.4910 0.130 Uiso 1 1 calc R . .
C5 C -1.1444(8) 1.2168(7) 0.4704(5) 0.114(5) Uani 1 1 d . . .
H5A H -1.1328 1.2477 0.4434 0.136 Uiso 1 1 calc R . .
C6 C -1.2077(6) 1.1982(7) 0.4796(4) 0.101(4) Uani 1 1 d . . .
H6A H -1.2402 1.2177 0.4604 0.121 Uiso 1 1 calc R . .
C7 C -1.2239(5) 1.1499(5) 0.5178(4) 0.075(3) Uani 1 1 d . . .
H7A H -1.2659 1.1337 0.5230 0.090 Uiso 1 1 calc R . .
C11 C -1.4267(6) 1.0887(5) 0.6713(4) 0.061(3) Uani 1 1 d . . .
C12 C -1.4627(8) 1.1604(5) 0.6891(4) 0.076(4) Uani 1 1 d . . .
C13 C -1.4185(8) 1.2037(7) 0.6920(4) 0.119(5) Uani 1 1 d . . .
H13A H -1.3699 1.1887 0.6831 0.143 Uiso 1 1 calc R . .
C14 C -1.4456(11) 1.2679(10) 0.7080(7) 0.174(9) Uani 1 1 d . . .
H14A H -1.4176 1.2993 0.7106 0.209 Uiso 1 1 calc R . .
C15 C -1.5191(13) 1.2841(10) 0.7202(9) 0.201(14) Uani 1 1 d . . .
H15A H -1.5395 1.3285 0.7310 0.242 Uiso 1 1 calc R . .
C16 C -1.5632(10) 1.2424(8) 0.7180(7) 0.175(8) Uani 1 1 d . . .
H16A H -1.6118 1.2569 0.7276 0.210 Uiso 1 1 calc R . .
C17 C -1.5341(8) 1.1770(6) 0.7008(4) 0.122(5) Uani 1 1 d . . .
H17A H -1.5619 1.1458 0.6975 0.146 Uiso 1 1 calc R . .
C21 C -1.3872(5) 0.9712(4) 0.5570(3) 0.043(2) Uani 1 1 d . . .
C22 C -1.3786(5) 0.9680(4) 0.5015(4) 0.048(3) Uani 1 1 d . . .
C23 C -1.3248(5) 0.9912(5) 0.4690(4) 0.068(3) Uani 1 1 d . . .
H23A H -1.2925 1.0086 0.4821 0.082 Uiso 1 1 calc R . .
C24 C -1.3176(6) 0.9893(6) 0.4175(5) 0.104(4) Uani 1 1 d . . .
H24A H -1.2804 1.0055 0.3950 0.125 Uiso 1 1 calc R . .
C25 C -1.3643(7) 0.9640(7) 0.3986(4) 0.094(5) Uani 1 1 d . . .
H25A H -1.3595 0.9631 0.3630 0.113 Uiso 1 1 calc R . .
C26 C -1.4170(6) 0.9403(5) 0.4304(4) 0.075(4) Uani 1 1 d . . .
H26A H -1.4484 0.9220 0.4169 0.090 Uiso 1 1 calc R . .
C27 C -1.4261(5) 0.9424(5) 0.4835(4) 0.059(3) Uani 1 1 d . . .
H27A H -1.4637 0.9267 0.5060 0.071 Uiso 1 1 calc R . .
C31 C -1.5967(5) 0.9339(5) 0.7146(3) 0.044(3) Uani 1 1 d . . .
C32 C -1.6649(5) 0.9672(5) 0.7461(3) 0.056(3) Uani 1 1 d . . .
C33 C -1.6757(5) 1.0346(6) 0.7545(4) 0.077(3) Uani 1 1 d . . .
H33A H -1.6414 1.0600 0.7388 0.093 Uiso 1 1 calc R . .
C34 C -1.7373(7) 1.0660(6) 0.7861(5) 0.110(4) Uani 1 1 d . . .
H34A H -1.7459 1.1125 0.7930 0.132 Uiso 1 1 calc R . .
C35 C -1.7865(6) 1.0246(9) 0.8075(5) 0.141(7) Uani 1 1 d . . .
H35A H -1.8291 1.0442 0.8289 0.169 Uiso 1 1 calc R . .
C36 C -1.7742(7) 0.9575(7) 0.7980(6) 0.158(7) Uani 1 1 d . . .
H36A H -1.8079 0.9310 0.8129 0.190 Uiso 1 1 calc R . .
C37 C -1.7141(5) 0.9296(6) 0.7676(4) 0.104(5) Uani 1 1 d . . .
H37A H -1.7055 0.8830 0.7609 0.125 Uiso 1 1 calc R . .
C41 C -1.4944(5) 0.7574(5) 0.5863(4) 0.053(3) Uani 1 1 d . . .
C42 C -1.5064(5) 0.7744(6) 0.5344(3) 0.062(3) Uani 1 1 d . . .
C43 C -1.5529(5) 0.8326(5) 0.5257(4) 0.062(3) Uani 1 1 d . . .
H43A H -1.5746 0.8622 0.5529 0.075 Uiso 1 1 calc R . .
C44 C -1.5674(6) 0.8473(6) 0.4806(4) 0.087(4) Uani 1 1 d . . .
H44A H -1.6025 0.8843 0.4766 0.104 Uiso 1 1 calc R . .
C45 C -1.5320(8) 0.8093(7) 0.4411(5) 0.131(6) Uani 1 1 d . . .
H45A H -1.5420 0.8217 0.4089 0.157 Uiso 1 1 calc R . .
C46 C -1.4808(8) 0.7518(8) 0.4440(5) 0.169(7) Uani 1 1 d . . .
H46A H -1.4568 0.7261 0.4150 0.202 Uiso 1 1 calc R . .
C47 C -1.4674(6) 0.7348(6) 0.4922(4) 0.105(4) Uani 1 1 d . . .
H47A H -1.4328 0.6974 0.4965 0.126 Uiso 1 1 calc R . .
C51 C -1.5789(5) 0.6813(5) 0.7153(4) 0.053(3) Uani 1 1 d . . .
C52 C -1.6437(5) 0.6605(5) 0.7448(4) 0.059(3) Uani 1 1 d . . .
C53 C -1.6923(5) 0.7014(5) 0.7801(3) 0.065(3) Uani 1 1 d . . .
H53A H -1.6856 0.7447 0.7866 0.078 Uiso 1 1 calc R . .
C54 C -1.7519(5) 0.6774(7) 0.8060(4) 0.079(4) Uani 1 1 d . . .
H54A H -1.7853 0.7052 0.8304 0.095 Uiso 1 1 calc R . .
C55 C -1.7634(6) 0.6171(7) 0.7979(5) 0.093(4) Uani 1 1 d . . .
H55A H -1.8036 0.6023 0.8171 0.112 Uiso 1 1 calc R . .
C56 C -1.7182(6) 0.5770(6) 0.7624(5) 0.108(5) Uani 1 1 d . . .
H56A H -1.7272 0.5349 0.7556 0.130 Uiso 1 1 calc R . .
C57 C -1.6579(6) 0.5988(6) 0.7359(4) 0.088(4) Uani 1 1 d . . .
H57A H -1.6258 0.5705 0.7112 0.106 Uiso 1 1 calc R . .
C61 C -1.3915(5) 0.5064(6) 0.6157(4) 0.056(3) Uani 1 1 d . . .
C62 C -1.3958(5) 0.4604(6) 0.5779(4) 0.067(3) Uani 1 1 d . . .
C63 C -1.4159(5) 0.4815(6) 0.5336(4) 0.095(4) Uani 1 1 d . . .
H63A H -1.4267 0.5282 0.5263 0.114 Uiso 1 1 calc R . .
C64 C -1.4210(6) 0.4338(8) 0.4976(5) 0.121(5) Uani 1 1 d . . .
H64A H -1.4342 0.4490 0.4670 0.145 Uiso 1 1 calc R . .
C65 C -1.4062(7) 0.3668(8) 0.5091(6) 0.124(5) Uani 1 1 d . . .
H65A H -1.4103 0.3355 0.4861 0.149 Uiso 1 1 calc R . .
C66 C -1.3853(8) 0.3426(8) 0.5536(5) 0.154(6) Uani 1 1 d . . .
H66A H -1.3747 0.2960 0.5611 0.185 Uiso 1 1 calc R . .
C67 C -1.3808(7) 0.3930(8) 0.5876(4) 0.116(5) Uani 1 1 d . . .
H67A H -1.3668 0.3783 0.6181 0.140 Uiso 1 1 calc R . .
C71 C -1.4386(5) 0.4543(5) 0.7935(4) 0.050(3) Uani 1 1 d . . .
C72 C -1.5046(5) 0.4264(5) 0.8137(4) 0.063(3) Uani 1 1 d . . .
C73 C -1.5594(6) 0.4465(6) 0.7930(4) 0.110(5) Uani 1 1 d . . .
H73A H -1.5549 0.4756 0.7641 0.132 Uiso 1 1 calc R . .
C74 C -1.6224(7) 0.4264(9) 0.8123(6) 0.179(8) Uani 1 1 d . . .
H74A H -1.6609 0.4421 0.7978 0.215 Uiso 1 1 calc R . .
C75 C -1.6261(7) 0.3829(9) 0.8531(7) 0.183(8) Uani 1 1 d . . .
H75A H -1.6684 0.3683 0.8673 0.220 Uiso 1 1 calc R . .
C76 C -1.5712(7) 0.3598(7) 0.8740(5) 0.136(6) Uani 1 1 d . . .
H76A H -1.5751 0.3285 0.9017 0.163 Uiso 1 1 calc R . .
C77 C -1.5096(5) 0.3821(6) 0.8550(4) 0.086(4) Uani 1 1 d . . .
H77A H -1.4714 0.3673 0.8700 0.103 Uiso 1 1 calc R . .
C81 C -1.2492(4) 0.3924(4) 0.7369(4) 0.040(2) Uani 1 1 d . . .
C82 C -1.2066(4) 0.3312(5) 0.7110(3) 0.044(2) Uani 1 1 d . . .
C83 C -1.2153(5) 0.3102(5) 0.6667(4) 0.069(3) Uani 1 1 d . . .
H83A H -1.2476 0.3376 0.6504 0.083 Uiso 1 1 calc R . .
C84 C -1.1781(6) 0.2496(6) 0.6444(4) 0.082(4) Uani 1 1 d . . .
H84A H -1.1856 0.2353 0.6140 0.099 Uiso 1 1 calc R . .
C85 C -1.1313(5) 0.2125(5) 0.6680(4) 0.077(3) Uani 1 1 d . . .
H85A H -1.1058 0.1712 0.6536 0.093 Uiso 1 1 calc R . .
C86 C -1.1191(5) 0.2320(5) 0.7118(4) 0.078(3) Uani 1 1 d . . .
H86A H -1.0850 0.2055 0.7270 0.094 Uiso 1 1 calc R . .
C87 C -1.1590(5) 0.2931(5) 0.7337(3) 0.058(3) Uani 1 1 d . . .
H87A H -1.1522 0.3073 0.7644 0.070 Uiso 1 1 calc R . .
C91 C -1.3098(5) 0.4502(5) 0.9307(4) 0.053(3) Uani 1 1 d . . .
C92 C -1.3365(5) 0.4084(4) 0.9753(3) 0.150(2) Uani 1 1 d G . .
C93 C -1.3866(4) 0.3706(4) 0.9755(2) 0.150(2) Uani 1 1 d G . .
H93A H -1.4120 0.3780 0.9499 0.181 Uiso 1 1 calc R . .
C94 C -1.3994(4) 0.3218(4) 1.0131(3) 0.150(2) Uani 1 1 d G . .
H94A H -1.4336 0.2959 1.0132 0.181 Uiso 1 1 calc R . .
C95 C -1.3621(4) 0.3109(4) 1.0505(2) 0.150(2) Uani 1 1 d G . .
H95A H -1.3709 0.2776 1.0762 0.181 Uiso 1 1 calc R . .
C96 C -1.3121(4) 0.3487(4) 1.0503(2) 0.150(2) Uani 1 1 d G . .
H96A H -1.2866 0.3413 1.0759 0.181 Uiso 1 1 calc R . .
C97 C -1.2993(4) 0.3975(4) 1.0127(3) 0.150(2) Uani 1 1 d G . .
H97A H -1.2651 0.4234 1.0126 0.181 Uiso 1 1 calc R . .
C101 C -1.0954(5) 0.4096(5) 0.8576(3) 0.044(3) Uani 1 1 d . . .
C102 C -1.0685(5) 0.3349(5) 0.8531(3) 0.052(3) Uani 1 1 d . . .
C103 C -1.1153(6) 0.2934(5) 0.8618(4) 0.080(3) Uani 1 1 d . . .
H10A H -1.1633 0.3111 0.8715 0.096 Uiso 1 1 calc R . .
C104 C -1.0918(6) 0.2246(7) 0.8565(4) 0.100(4) Uani 1 1 d . . .
H10B H -1.1245 0.1959 0.8610 0.120 Uiso 1 1 calc R . .
C105 C -1.0227(7) 0.1971(6) 0.8450(5) 0.126(5) Uani 1 1 d . . .
H10C H -1.0071 0.1499 0.8429 0.151 Uiso 1 1 calc R . .
C106 C -0.9778(6) 0.2398(7) 0.8367(5) 0.139(6) Uani 1 1 d . . .
H10D H -0.9297 0.2220 0.8271 0.167 Uiso 1 1 calc R . .
C107 C -0.9993(5) 0.3098(5) 0.8417(4) 0.086(4) Uani 1 1 d . . .
H10E H -0.9666 0.3386 0.8373 0.103 Uiso 1 1 calc R . .
C111 C -1.1117(5) 0.5544(4) 0.9463(3) 0.045(3) Uani 1 1 d . . .
C112 C -1.1079(5) 0.5702(5) 0.9987(3) 0.055(3) Uani 1 1 d . . .
C113 C -1.1659(5) 0.5757(7) 1.0366(4) 0.124(6) Uani 1 1 d . . .
H11A H -1.2083 0.5717 1.0292 0.149 Uiso 1 1 calc R . .
C114 C -1.1645(7) 0.5867(11) 1.0845(5) 0.225(12) Uani 1 1 d . . .
H11B H -1.2048 0.5901 1.1112 0.270 Uiso 1 1 calc R . .
C115 C -1.1027(8) 0.5927(8) 1.0928(4) 0.164(7) Uani 1 1 d . . .
H11C H -1.1009 0.5985 1.1267 0.196 Uiso 1 1 calc R . .
C116 C -1.0416(6) 0.5912(6) 1.0557(4) 0.101(4) Uani 1 1 d . . .
H11D H -1.0002 0.5980 1.0632 0.122 Uiso 1 1 calc R . .
C117 C -1.0457(5) 0.5789(5) 1.0070(3) 0.067(3) Uani 1 1 d . . .
H11E H -1.0061 0.5765 0.9797 0.080 Uiso 1 1 calc R . .
C121 C -0.9054(5) 0.5250(5) 0.7699(3) 0.047(3) Uani 1 1 d . . .
C122 C -0.8444(5) 0.4728(5) 0.7442(4) 0.056(3) Uani 1 1 d . . .
C123 C -0.8290(6) 0.4118(6) 0.7669(4) 0.104(4) Uani 1 1 d . . .
H12A H -0.8569 0.4015 0.7988 0.125 Uiso 1 1 calc R . .
C124 C -0.7728(7) 0.3644(6) 0.7438(6) 0.133(6) Uani 1 1 d . . .
H12B H -0.7623 0.3228 0.7609 0.160 Uiso 1 1 calc R . .
C125 C -0.7332(8) 0.3753(8) 0.6982(6) 0.142(6) Uani 1 1 d . . .
H12C H -0.6940 0.3429 0.6836 0.170 Uiso 1 1 calc R . .
C126 C -0.7504(5) 0.4336(8) 0.6736(4) 0.100(5) Uani 1 1 d . . .
H12D H -0.7253 0.4412 0.6401 0.120 Uiso 1 1 calc R . .
C127 C -0.8051(6) 0.4830(6) 0.6970(4) 0.091(4) Uani 1 1 d . . .
H12E H -0.8151 0.5246 0.6797 0.110 Uiso 1 1 calc R . .
C131 C -0.9416(5) 0.7090(6) 0.8690(4) 0.058(3) Uani 1 1 d . . .
C132 C -0.9151(4) 0.6898(6) 0.9160(3) 0.056(3) Uani 1 1 d . . .
C133 C -0.8922(5) 0.6258(5) 0.9281(4) 0.071(3) Uani 1 1 d . . .
H13B H -0.8926 0.5903 0.9071 0.085 Uiso 1 1 calc R . .
C134 C -0.8685(5) 0.6128(6) 0.9712(4) 0.087(4) Uani 1 1 d . . .
H13C H -0.8503 0.5673 0.9781 0.104 Uiso 1 1 calc R . .
C135 C -0.8682(6) 0.6578(8) 1.0050(5) 0.101(5) Uani 1 1 d . . .
H13D H -0.8519 0.6454 1.0349 0.121 Uiso 1 1 calc R . .
C136 C -0.8927(6) 0.7215(7) 0.9932(4) 0.095(4) Uani 1 1 d . . .
H13E H -0.8938 0.7554 1.0160 0.114 Uiso 1 1 calc R . .
C137 C -0.9164(5) 0.7407(5) 0.9500(4) 0.087(4) Uani 1 1 d . . .
H13F H -0.9331 0.7865 0.9431 0.104 Uiso 1 1 calc R . .
C141 C -0.8776(5) 0.7654(6) 0.7307(4) 0.063(3) Uani 1 1 d . . .
C142 C -0.8087(5) 0.7714(7) 0.6949(4) 0.069(4) Uani 1 1 d . . .
C143 C -0.7719(5) 0.7184(7) 0.6667(4) 0.090(5) Uani 1 1 d . . .
H14B H -0.7891 0.6778 0.6697 0.108 Uiso 1 1 calc R . .
C144 C -0.7084(6) 0.7231(8) 0.6331(4) 0.101(5) Uani 1 1 d . . .
H14C H -0.6813 0.6878 0.6117 0.121 Uiso 1 1 calc R . .
C145 C -0.6898(11) 0.7847(11) 0.6346(8) 0.175(14) Uani 1 1 d . . .
H14D H -0.6465 0.7887 0.6129 0.211 Uiso 1 1 calc R . .
C146 C -0.7207(11) 0.8378(11) 0.6602(8) 0.176(12) Uani 1 1 d . . .
H14E H -0.7031 0.8782 0.6576 0.211 Uiso 1 1 calc R . .
C147 C -0.7832(6) 0.8283(7) 0.6923(5) 0.127(6) Uani 1 1 d . . .
H14F H -0.8094 0.8640 0.7136 0.152 Uiso 1 1 calc R . .
C151 C -1.0334(6) 0.9530(5) 0.8593(3) 0.055(3) Uani 1 1 d . . .
C152 C -1.0094(7) 0.9910(6) 0.8940(4) 0.073(3) Uani 1 1 d . . .
C153 C -0.9450(6) 0.9732(6) 0.9030(4) 0.094(4) Uani 1 1 d . . .
H15B H -0.9152 0.9351 0.8865 0.113 Uiso 1 1 calc R . .
C154 C -0.9204(8) 1.0081(10) 0.9351(5) 0.152(8) Uani 1 1 d . . .
H15C H -0.8747 0.9961 0.9397 0.183 Uiso 1 1 calc R . .
C155 C -0.9656(9) 1.0595(8) 0.9589(5) 0.122(6) Uani 1 1 d . . .
H15D H -0.9514 1.0831 0.9823 0.146 Uiso 1 1 calc R . .
C156 C -1.0307(10) 1.0803(6) 0.9516(5) 0.156(7) Uani 1 1 d . . .
H15E H -1.0603 1.1183 0.9686 0.188 Uiso 1 1 calc R . .
C157 C -1.0529(7) 1.0440(6) 0.9185(4) 0.109(5) Uani 1 1 d . . .
H15F H -1.0983 1.0568 0.9134 0.131 Uiso 1 1 calc R . .
C161 C -1.0337(5) 1.0259(5) 0.7076(4) 0.055(3) Uani 1 1 d . . .
C162 C -0.9682(5) 1.0504(5) 0.6879(4) 0.071(3) Uani 1 1 d . . .
C163 C -0.9169(7) 1.0355(7) 0.7122(4) 0.129(5) Uani 1 1 d . . .
H16B H -0.9224 1.0094 0.7428 0.155 Uiso 1 1 calc R . .
C164 C -0.8556(6) 1.0583(8) 0.6926(6) 0.180(8) Uani 1 1 d . . .
H16C H -0.8188 1.0450 0.7093 0.215 Uiso 1 1 calc R . .
C165 C -0.8457(7) 1.0996(10) 0.6499(6) 0.237(12) Uani 1 1 d . . .
H16D H -0.8048 1.1176 0.6382 0.285 Uiso 1 1 calc R . .
C166 C -0.8971(6) 1.1121(6) 0.6266(4) 0.109(5) Uani 1 1 d . . .
H16E H -0.8916 1.1385 0.5962 0.130 Uiso 1 1 calc R . .
C167 C -0.9597(5) 1.0885(5) 0.6445(4) 0.071(3) Uani 1 1 d . . .
H16F H -0.9953 1.0990 0.6265 0.085 Uiso 1 1 calc R . .
C171 C -1.2149(4) 1.0970(4) 0.7798(4) 0.038(2) Uani 1 1 d . . .
C172 C -1.2527(5) 1.1587(5) 0.8082(3) 0.052(3) Uani 1 1 d . . .
C173 C -1.2491(5) 1.1672(5) 0.8590(4) 0.065(3) Uani 1 1 d . . .
H17B H -1.2235 1.1328 0.8760 0.078 Uiso 1 1 calc R . .
C174 C -1.2833(6) 1.2261(6) 0.8832(4) 0.090(4) Uani 1 1 d . . .
H17C H -1.2817 1.2321 0.9172 0.108 Uiso 1 1 calc R . .
C175 C -1.3190(5) 1.2754(5) 0.8583(4) 0.082(4) Uani 1 1 d . . .
H17D H -1.3408 1.3164 0.8748 0.098 Uiso 1 1 calc R . .
C176 C -1.3244(5) 1.2671(5) 0.8100(4) 0.071(3) Uani 1 1 d . . .
H17E H -1.3521 1.3011 0.7942 0.085 Uiso 1 1 calc R . .
C177 C -1.2898(5) 1.2097(5) 0.7841(4) 0.068(3) Uani 1 1 d . . .
H17F H -1.2915 1.2052 0.7499 0.081 Uiso 1 1 calc R . .
C181 C -1.4080(5) 0.6556(5) 0.8271(4) 0.029(3) Uiso 1 1 d . . .
C182 C -1.4690(6) 0.6067(5) 0.8585(5) 0.144(5) Uiso 1 1 d G . .
C183 C -1.4607(5) 0.5748(6) 0.9040(5) 0.287(10) Uiso 1 1 d G . .
H18A H -1.4209 0.5765 0.9161 0.344 Uiso 1 1 calc R . .
C184 C -1.5107(9) 0.5404(5) 0.9320(3) 0.258(9) Uiso 1 1 d G . .
H18B H -1.5050 0.5186 0.9631 0.309 Uiso 1 1 calc R . .
C185 C -1.5689(6) 0.5380(5) 0.9144(5) 0.236(8) Uiso 1 1 d G . .
H18C H -1.6031 0.5145 0.9334 0.283 Uiso 1 1 calc R . .
C186 C -1.5772(5) 0.5699(7) 0.8688(6) 0.390(14) Uiso 1 1 d G . .
H18D H -1.6171 0.5682 0.8568 0.468 Uiso 1 1 calc R . .
C187 C -1.5273(8) 0.6043(5) 0.8409(3) 0.262(9) Uiso 1 1 d G . .
H18E H -1.5329 0.6261 0.8098 0.314 Uiso 1 1 calc R . .
C191 C -1.1126(4) 0.5504(5) 0.7059(3) 0.040(2) Uani 1 1 d . . .
C192 C -1.0544(4) 0.4936(4) 0.6948(3) 0.039(2) Uani 1 1 d . . .
C193 C -1.0585(5) 0.4348(5) 0.7234(3) 0.065(3) Uani 1 1 d . . .
H19A H -1.0988 0.4316 0.7492 0.078 Uiso 1 1 calc R . .
C194 C -1.0027(6) 0.3790(5) 0.7142(4) 0.079(4) Uani 1 1 d . . .
H19B H -1.0060 0.3387 0.7337 0.095 Uiso 1 1 calc R . .
C195 C -0.9444(6) 0.3834(6) 0.6775(4) 0.079(4) Uani 1 1 d . . .
H19C H -0.9074 0.3461 0.6709 0.095 Uiso 1 1 calc R . .
C196 C -0.9400(5) 0.4421(6) 0.6506(4) 0.077(3) Uani 1 1 d . . .
H19D H -0.8985 0.4462 0.6265 0.092 Uiso 1 1 calc R . .
C197 C -0.9957(5) 0.4966(5) 0.6578(3) 0.058(3) Uani 1 1 d . . .
H19E H -0.9927 0.5358 0.6369 0.070 Uiso 1 1 calc R . .
C201 C -1.0779(5) 0.7299(5) 0.5662(3) 0.043(2) Uani 1 1 d . . .
C202 C -1.0375(5) 0.7068(5) 0.5142(3) 0.054(3) Uani 1 1 d . . .
C203 C -1.0620(5) 0.7360(5) 0.4733(4) 0.077(3) Uani 1 1 d . . .
H20A H -1.1034 0.7685 0.4773 0.092 Uiso 1 1 calc R . .
C204 C -1.0211(6) 0.7143(6) 0.4240(4) 0.094(4) Uani 1 1 d . . .
H20B H -1.0351 0.7330 0.3944 0.113 Uiso 1 1 calc R . .
C205 C -0.9620(6) 0.6667(6) 0.4200(4) 0.090(4) Uani 1 1 d . . .
H20C H -0.9362 0.6525 0.3873 0.108 Uiso 1 1 calc R . .
C206 C -0.9397(5) 0.6397(5) 0.4605(4) 0.067(3) Uani 1 1 d . . .
H20D H -0.8987 0.6067 0.4566 0.080 Uiso 1 1 calc R . .
C207 C -0.9772(5) 0.6606(5) 0.5083(3) 0.053(3) Uani 1 1 d . . .
H20E H -0.9610 0.6427 0.5373 0.063 Uiso 1 1 calc R . .
C211 C -1.4420(5) 0.7861(4) 0.9130(3) 0.0410(14) Uani 1 1 d . . .
C212 C -1.4915(4) 0.8090(4) 0.9603(3) 0.040(2) Uani 1 1 d . . .
C213 C -1.4740(5) 0.7915(5) 1.0049(3) 0.072(4) Uani 1 1 d . . .
H21A H -1.4303 0.7648 1.0057 0.086 Uiso 1 1 calc R . .
C214 C -1.5206(6) 0.8129(6) 1.0491(4) 0.100(4) Uani 1 1 d . . .
H21B H -1.5087 0.7998 1.0805 0.120 Uiso 1 1 calc R . .
C215 C -1.5835(6) 0.8525(6) 1.0494(4) 0.084(4) Uani 1 1 d . . .
H21C H -1.6140 0.8686 1.0803 0.100 Uiso 1 1 calc R . .
C216 C -1.6013(5) 0.8682(5) 1.0044(4) 0.074(3) Uani 1 1 d . . .
H21D H -1.6457 0.8936 1.0037 0.089 Uiso 1 1 calc R . .
C217 C -1.5545(5) 0.8471(5) 0.9588(3) 0.059(3) Uani 1 1 d . . .
H21E H -1.5665 0.8591 0.9273 0.071 Uiso 1 1 calc R . .
C221 C -1.3834(5) 0.9461(5) 0.7824(3) 0.0410(14) Uani 1 1 d . A .
C222 C -1.4280(5) 1.0140(4) 0.7959(3) 0.040(2) Uani 1 1 d . . .
C223 C -1.3973(5) 1.0672(5) 0.8031(3) 0.050(3) Uani 1 1 d . A .
H22A H -1.3487 1.0616 0.7985 0.060 Uiso 1 1 calc R . .
C224 C -1.4395(6) 1.1284(5) 0.8171(3) 0.059(3) Uani 1 1 d . . .
H22B H -1.4200 1.1655 0.8221 0.071 Uiso 1 1 calc R A .
C225 C -1.5103(6) 1.1354(5) 0.8239(3) 0.071(3) Uani 1 1 d . A .
H22C H -1.5390 1.1772 0.8344 0.085 Uiso 1 1 calc R . .
C226 C -1.5394(5) 1.0841(6) 0.8158(4) 0.079(4) Uani 1 1 d . . .
H22D H -1.5880 1.0906 0.8196 0.095 Uiso 1 1 calc R A .
C227 C -1.4991(5) 1.0226(5) 0.8021(3) 0.066(3) Uani 1 1 d . A .
H22E H -1.5196 0.9863 0.7970 0.079 Uiso 1 1 calc R . .
C231 C -1.0712(5) 0.8470(5) 0.6575(3) 0.0410(14) Uani 1 1 d . A .
C232 C -1.0150(5) 0.8852(5) 0.6266(4) 0.059(3) Uani 1 1 d . . .
C233 C -1.0266(6) 0.9303(5) 0.5885(4) 0.083(4) Uani 1 1 d . A .
H23B H -1.0700 0.9392 0.5797 0.100 Uiso 1 1 calc R . .
C234 C -0.9721(6) 0.9639(5) 0.5623(4) 0.081(4) Uani 1 1 d . . .
H23C H -0.9783 0.9939 0.5347 0.098 Uiso 1 1 calc R A .
C235 C -0.9089(6) 0.9519(6) 0.5776(5) 0.095(4) Uani 1 1 d . A .
H23D H -0.8740 0.9764 0.5615 0.114 Uiso 1 1 calc R . .
C236 C -0.8970(6) 0.9071(7) 0.6143(5) 0.115(5) Uani 1 1 d . . .
H23E H -0.8536 0.8979 0.6233 0.139 Uiso 1 1 calc R A .
C237 C -0.9522(6) 0.8732(5) 0.6399(4) 0.082(3) Uani 1 1 d . A .
H23F H -0.9452 0.8418 0.6665 0.098 Uiso 1 1 calc R . .
C241 C -1.1849(4) 0.7565(4) 0.8912(3) 0.038(2) Uani 1 1 d . A .
C242 C -1.1666(6) 0.7748(6) 0.9375(4) 0.1003(17) Uani 1 1 d . . .
C243 C -1.2048(6) 0.8307(6) 0.9643(4) 0.1003(17) Uani 1 1 d . A .
H24B H -1.2435 0.8546 0.9527 0.120 Uiso 1 1 calc R . .
C244 C -1.1908(5) 0.8552(6) 1.0074(3) 0.1003(17) Uani 1 1 d . . .
H24C H -1.2150 0.8959 1.0235 0.120 Uiso 1 1 calc R A .
C245 C -1.1355(5) 0.8108(6) 1.0240(4) 0.1003(17) Uani 1 1 d . A .
H24D H -1.1271 0.8193 1.0556 0.120 Uiso 1 1 calc R . .
C246 C -1.0937(5) 0.7567(6) 0.9970(3) 0.1003(17) Uani 1 1 d . . .
H24E H -1.0557 0.7309 1.0085 0.120 Uiso 1 1 calc R A .
C247 C -1.1093(5) 0.7409(6) 0.9517(4) 0.1003(17) Uani 1 1 d . A .
H24F H -1.0795 0.7063 0.9311 0.120 Uiso 1 1 calc R . .
C251 C -1.3022(4) 0.7368(5) 0.5980(3) 0.042(2) Uani 1 1 d . A .
C252 C -1.2951(5) 0.7330(5) 0.5421(4) 0.061(3) Uani 1 1 d . . .
C253 C -1.2939(5) 0.7918(5) 0.5133(4) 0.073(3) Uani 1 1 d . A .
H25B H -1.2995 0.8334 0.5291 0.087 Uiso 1 1 calc R . .
C254 C -1.2845(6) 0.7895(7) 0.4611(4) 0.107(5) Uani 1 1 d . . .
H25C H -1.2837 0.8297 0.4412 0.129 Uiso 1 1 calc R A .
C255 C -1.2763(7) 0.7298(8) 0.4382(4) 0.135(6) Uani 1 1 d . A .
H25D H -1.2684 0.7287 0.4024 0.162 Uiso 1 1 calc R . .
C256 C -1.2793(7) 0.6706(6) 0.4668(4) 0.121(5) Uani 1 1 d . . .
H25E H -1.2754 0.6293 0.4509 0.145 Uiso 1 1 calc R A .
C257 C -1.2880(5) 0.6727(6) 0.5189(4) 0.085(4) Uani 1 1 d . A .
H25F H -1.2891 0.6325 0.5388 0.102 Uiso 1 1 calc R . .
C350 C -1.1244(11) 0.5885(13) 0.5580(12) 0.254(10) Uani 1 1 d . . .
C351 C -1.0940(9) 0.5585(10) 0.4971(7) 0.254(10) Uani 1 1 d . . .
H35D H -1.0688 0.5123 0.4983 0.381 Uiso 1 1 calc R . .
H35E H -1.0631 0.5868 0.4769 0.381 Uiso 1 1 calc R . .
H35F H -1.1330 0.5595 0.4816 0.381 Uiso 1 1 calc R . .
N361 N -0.7708(9) 0.6217(10) 0.5120(6) 0.148(4) Uiso 0.50 1 d PG B 3
C362 C -0.7720(7) 0.5693(9) 0.5304(6) 0.148(4) Uiso 0.50 1 d PG B 3
C363 C -0.7851(13) 0.5044(10) 0.5575(8) 0.148(4) Uiso 0.50 1 d PG B 3
H36B H -0.7411 0.4764 0.5606 0.222 Uiso 0.50 1 d PG B 3
H36C H -0.8078 0.4807 0.5382 0.222 Uiso 0.50 1 d PG B 3
H36D H -0.8148 0.5139 0.5913 0.222 Uiso 0.50 1 d PG B 3
N364 N -0.7202(10) 0.5756(10) 0.6038(7) 0.148(4) Uiso 0.50 1 d PG C 4
C365 C -0.7413(11) 0.5708(10) 0.5678(6) 0.148(4) Uiso 0.50 1 d PG C 4
C366 C -0.7823(14) 0.5483(13) 0.5349(8) 0.148(4) Uiso 0.50 1 d PG C 4
H36E H -0.7788 0.5758 0.5037 0.222 Uiso 0.50 1 d PG C 4
H36F H -0.8308 0.5534 0.5532 0.222 Uiso 0.50 1 d PG C 4
H36G H -0.7641 0.5011 0.5264 0.222 Uiso 0.50 1 d PG C 4
N371 N -1.3149(10) 0.7865(15) 1.1129(10) 0.201(6) Uiso 0.50 1 d PG D 5
C372 C -1.2879(11) 0.785(2) 1.1547(9) 0.201(6) Uiso 0.50 1 d PG D 5
C373 C -1.2141(13) 0.7647(16) 1.1630(10) 0.201(6) Uiso 0.50 1 d PG D 5
H37B H -1.2159 0.7612 1.1994 0.302 Uiso 0.50 1 d PG D 5
H37C H -1.1868 0.7986 1.1473 0.302 Uiso 0.50 1 d PG D 5
H37D H -1.1926 0.7212 1.1475 0.302 Uiso 0.50 1 d PG D 5
N374 N -1.3249(13) 0.7804(13) 1.0655(8) 0.201(6) Uiso 0.50 1 d PG E 6
C375 C -1.2809(13) 0.7540(13) 1.0867(9) 0.201(6) Uiso 0.50 1 d PG E 6
C376 C -1.2573(16) 0.765(2) 1.1407(11) 0.201(6) Uiso 0.50 1 d PG E 6
H37E H -1.2890 0.8032 1.1589 0.302 Uiso 0.50 1 d PG E 6
H37F H -1.2102 0.7744 1.1322 0.302 Uiso 0.50 1 d PG E 6
H37G H -1.2589 0.7245 1.1621 0.302 Uiso 0.50 1 d PG E 6
N381 N -0.5931(9) 0.4152(9) 0.5818(6) 0.130(5) Uiso 0.50 1 d PG F 7
C382 C -0.5794(8) 0.4416(6) 0.6132(6) 0.130(5) Uiso 0.50 1 d PG F 7
C383 C -0.5556(10) 0.4595(10) 0.6576(6) 0.130(5) Uiso 0.50 1 d PG F 7
H38A H -0.5082 0.4357 0.6559 0.196 Uiso 0.50 1 d PG F 7
H38B H -0.5859 0.4465 0.6890 0.196 Uiso 0.50 1 d PG F 7
H38C H -0.5570 0.5080 0.6571 0.196 Uiso 0.50 1 d PG F 7
N391 N -1.2859(11) 0.8044(11) 0.3160(6) 0.154(9) Uiso 0.50 1 d PG G 8
C392 C -1.2265(11) 0.7934(11) 0.3032(6) 0.184(13) Uiso 0.50 1 d PG G 8
C393 C -1.1509(11) 0.7861(15) 0.2785(9) 0.240(16) Uiso 0.50 1 d PG G 8
H39A H -1.1434 0.8236 0.2545 0.359 Uiso 0.50 1 d PG G 8
H39B H -1.1351 0.7437 0.2605 0.359 Uiso 0.50 1 d PG G 8
H39C H -1.1248 0.7864 0.3045 0.359 Uiso 0.50 1 d PG G 8
N401 N -1.3695(9) 0.9375(10) 1.0546(7) 0.153(6) Uiso 0.50 1 d PG H 9
C402 C -1.3451(9) 0.9717(10) 1.0746(5) 0.153(6) Uiso 0.50 1 d PG H 9
C403 C -1.3019(11) 1.0167(11) 1.0883(7) 0.153(6) Uiso 0.50 1 d PG H 9
H40A H -1.2783 1.0380 1.0575 0.229 Uiso 0.50 1 d PG H 9
H40B H -1.2676 0.9900 1.1052 0.229 Uiso 0.50 1 d PG H 9
H40C H -1.3316 1.0514 1.1112 0.229 Uiso 0.50 1 d PG H 9
N411 N -1.2314(10) 1.1678(10) 1.0985(6) 0.147(6) Uiso 0.50 1 d PG I 10
C412 C -1.2323(10) 1.1453(9) 1.0606(6) 0.147(6) Uiso 0.50 1 d PG I 10
C413 C -1.2195(11) 1.1350(11) 1.0046(6) 0.147(6) Uiso 0.50 1 d PG I 10
H41A H -1.2622 1.1516 0.9933 0.220 Uiso 0.50 1 d PG I 10
H41B H -1.2042 1.0871 0.9976 0.220 Uiso 0.50 1 d PG I 10
H41C H -1.1837 1.1596 0.9864 0.220 Uiso 0.50 1 d PG I 10

loop_
_atom_site_aniso_label
_atom_site_aniso_U_11
_atom_site_aniso_U_22
_atom_site_aniso_U_33
_atom_site_aniso_U_23
_atom_site_aniso_U_13
_atom_site_aniso_U_12
Mn1 0.0572(9) 0.0283(8) 0.0463(8) 0.0065(7) -0.0180(7) -0.0128(7)
Mn2 0.0602(10) 0.0384(9) 0.0466(8) 0.0133(7) -0.0204(7) -0.0192(8)
Mn3 0.0483(9) 0.0356(9) 0.0474(8) 0.0068(7) -0.0131(7) -0.0020(7)
Mn4 0.0343(8) 0.0390(9) 0.0553(9) 0.0001(7) -0.0100(7) -0.0029(7)
Mn5 0.0486(9) 0.0421(9) 0.0600(9) -0.0066(8) -0.0213(7) -0.0037(8)
Mn6 0.0467(9) 0.0310(9) 0.0509(8) -0.0040(7) -0.0112(7) -0.0079(7)
Mn7 0.0389(8) 0.0296(8) 0.0501(8) 0.0051(7) -0.0054(7) -0.0082(7)
Mn8 0.0418(8) 0.0390(9) 0.0419(8) 0.0135(7) -0.0088(7) -0.0134(7)
Mn9 0.0360(8) 0.0445(9) 0.0456(8) 0.0119(7) -0.0113(7) -0.0089(7)
Mn10 0.0354(8) 0.0471(10) 0.0526(9) 0.0088(8) -0.0078(7) -0.0133(8)
Mn11 0.0552(10) 0.0462(10) 0.0776(10) 0.0079(9) -0.0282(8) -0.0234(8)
Mn12 0.0604(10) 0.0327(9) 0.0443(8) 0.0043(7) -0.0178(7) -0.0174(8)
Mn13 0.0365(8) 0.0306(8) 0.0401(8) -0.0007(7) -0.0062(6) -0.0064(7)
Mn14 0.0364(8) 0.0296(8) 0.0380(8) 0.0055(7) -0.0074(6) -0.0085(7)
Mn15 0.0374(8) 0.0371(9) 0.0374(8) 0.0016(7) -0.0051(6) -0.0050(7)
Mn16 0.0351(8) 0.0406(9) 0.0368(8) 0.0029(7) -0.0015(6) -0.0085(7)
Mn17 0.0380(8) 0.0336(8) 0.0377(8) 0.0015(7) -0.0022(6) -0.0047(7)
Mn18 0.0429(8) 0.0292(8) 0.0400(8) 0.0058(7) -0.0117(7) -0.0088(7)
Mn19 0.0424(8) 0.0321(8) 0.0381(8) 0.0071(7) -0.0119(6) -0.0115(7)
Mn20 0.0489(9) 0.0326(9) 0.0390(8) 0.0047(7) -0.0083(7) -0.0099(7)
Mn21 0.0402(8) 0.0335(8) 0.0318(7) 0.0025(7) -0.0017(6) -0.0055(7)
Mn22 0.0340(7) 0.0295(8) 0.0311(7) 0.0028(6) -0.0038(6) -0.0073(6)
Mn23 0.0398(8) 0.0379(9) 0.0350(8) 0.0057(7) -0.0081(6) -0.0123(7)
Mn24 0.0382(8) 0.0305(8) 0.0403(8) 0.0069(7) -0.0100(6) -0.0075(7)
Mn25 0.0353(8) 0.0335(8) 0.0377(8) 0.0063(7) -0.0049(6) -0.0099(7)
N1 0.057(5) 0.051(5) 0.029(4) 0.008(4) -0.008(4) -0.015(4)
N2 0.085(7) 0.059(6) 0.057(6) 0.007(6) -0.015(5) -0.003(5)
N3 0.165(10) 0.120(9) 0.062(7) 0.035(7) 0.048(7) 0.024(8)
N4 0.032(5) 0.054(5) 0.057(5) -0.011(4) 0.001(4) -0.011(4)
N5 0.061(7) 0.099(8) 0.052(6) 0.005(6) -0.020(5) -0.008(7)
N6 0.062(7) 0.236(14) 0.067(7) 0.004(7) -0.004(5) -0.041(8)
N7 0.054(5) 0.034(5) 0.045(5) -0.014(4) -0.001(4) -0.007(4)
N8 0.059(6) 0.056(7) 0.089(8) -0.002(6) 0.023(6) -0.025(5)
N9 0.144(10) 0.113(10) 0.136(10) -0.058(8) 0.060(8) -0.062(8)
N10 0.040(4) 0.051(5) 0.019(4) 0.005(4) 0.007(3) -0.005(4)
N11 0.083(7) 0.042(5) 0.057(6) 0.000(5) -0.011(5) 0.024(5)
N12 0.175(10) 0.130(10) 0.038(5) 0.022(6) 0.013(6) 0.071(8)
N13 0.069(6) 0.040(5) 0.043(5) -0.006(4) -0.013(4) -0.010(4)
N14 0.096(8) 0.082(9) 0.082(8) 0.004(6) 0.000(7) -0.050(7)
N15 0.187(12) 0.119(11) 0.171(11) -0.092(9) 0.078(9) -0.088(9)
N16 0.055(7) 0.094(9) 0.163(10) 0.067(8) -0.063(7) -0.031(6)
N17 0.033(5) 0.048(5) 0.041(4) 0.007(4) 0.004(4) -0.019(4)
N18 0.049(6) 0.050(6) 0.070(7) 0.013(5) -0.010(5) -0.010(5)
N19 0.043(6) 0.123(9) 0.068(6) 0.014(6) 0.006(5) -0.012(6)
N20 0.069(6) 0.061(6) 0.079(6) 0.032(5) -0.022(5) -0.042(5)
O1 0.093(5) 0.052(4) 0.046(4) 0.029(3) -0.027(4) -0.045(4)
O2 0.078(5) 0.058(5) 0.053(4) 0.029(3) -0.035(4) -0.044(4)
O3 0.085(5) 0.033(4) 0.073(5) 0.009(4) -0.032(4) -0.003(4)
O4 0.060(5) 0.038(4) 0.065(4) 0.002(4) -0.004(4) -0.002(4)
O5 0.071(5) 0.054(4) 0.053(4) 0.027(3) -0.032(3) -0.033(4)
O6 0.041(4) 0.050(4) 0.053(4) 0.004(3) -0.018(3) -0.004(3)
O7 0.045(4) 0.041(4) 0.058(4) 0.010(3) -0.005(3) -0.002(3)
O8 0.031(4) 0.055(5) 0.080(5) -0.004(4) 0.002(3) -0.001(4)
O9 0.035(4) 0.054(5) 0.060(4) -0.008(4) -0.018(3) 0.005(3)
O10 0.069(5) 0.063(5) 0.062(4) -0.019(4) -0.033(4) 0.008(4)
O11 0.033(4) 0.055(4) 0.057(4) 0.003(4) -0.008(3) -0.012(4)
O12 0.038(4) 0.051(5) 0.099(5) -0.024(4) -0.001(4) -0.012(4)
O13 0.070(5) 0.056(5) 0.078(5) -0.022(4) -0.039(4) 0.001(4)
O14 0.073(5) 0.048(5) 0.057(4) -0.012(4) -0.022(4) -0.009(4)
O15 0.063(4) 0.053(5) 0.056(4) 0.005(4) -0.012(4) -0.021(4)
O16 0.037(4) 0.046(4) 0.068(4) 0.017(3) -0.008(3) -0.009(3)
O17 0.055(4) 0.023(4) 0.061(4) -0.009(3) -0.013(3) -0.001(3)
O18 0.062(4) 0.035(4) 0.053(4) -0.003(3) -0.018(3) -0.003(3)
O19 0.057(4) 0.042(4) 0.062(4) 0.014(4) -0.014(3) -0.024(3)
O20 0.048(4) 0.049(4) 0.049(4) 0.018(3) -0.011(3) -0.020(4)
O21 0.039(4) 0.033(4) 0.070(4) 0.010(3) -0.010(3) -0.003(3)
O22 0.039(4) 0.041(4) 0.068(4) 0.018(3) -0.016(3) -0.006(3)
O23 0.050(4) 0.053(4) 0.051(4) 0.027(3) -0.013(3) -0.023(4)
O24 0.043(4) 0.058(4) 0.046(4) 0.009(3) -0.016(3) -0.012(3)
O25 0.041(4) 0.047(4) 0.057(4) 0.022(3) -0.009(3) -0.007(3)
O26 0.032(4) 0.060(5) 0.048(4) 0.008(4) 0.003(3) -0.007(3)
O27 0.040(4) 0.057(5) 0.055(4) 0.010(4) -0.010(3) -0.010(4)
O28 0.100(5) 0.041(4) 0.088(5) 0.005(4) -0.058(4) -0.012(4)
O29 0.040(4) 0.066(5) 0.057(4) 0.020(4) -0.009(3) -0.021(4)
O30 0.052(5) 0.067(6) 0.108(6) 0.003(5) -0.002(4) -0.037(4)
O31 0.077(5) 0.054(5) 0.097(5) 0.005(4) -0.054(4) -0.026(4)
O32 0.079(5) 0.049(4) 0.047(4) 0.008(3) -0.028(4) -0.024(4)
O33 0.054(4) 0.054(4) 0.055(4) 0.022(4) -0.014(3) -0.026(3)
O34 0.045(4) 0.042(4) 0.058(4) 0.015(3) -0.018(3) -0.012(3)
O35 0.066(4) 0.036(4) 0.051(4) -0.003(3) -0.018(3) -0.019(3)
O36 0.068(4) 0.045(4) 0.044(4) -0.003(3) -0.018(3) -0.005(3)
O37 0.125(8) 0.125(9) 0.173(9) -0.031(7) 0.081(7) 0.003(7)
O38 0.059(6) 0.190(11) 0.175(9) -0.127(8) 0.038(6) -0.055(7)
O39 0.036(4) 0.072(5) 0.046(4) 0.005(4) -0.003(3) 0.010(3)
O40 0.041(4) 0.030(4) 0.060(4) -0.006(3) -0.008(3) -0.006(3)
O41 0.036(4) 0.051(4) 0.051(4) 0.018(3) -0.002(3) -0.006(3)
O42 0.042(4) 0.069(5) 0.046(4) -0.006(4) -0.006(3) -0.006(3)
O43 0.036(3) 0.044(4) 0.040(3) -0.002(3) 0.000(3) -0.005(3)
O44 0.050(4) 0.039(4) 0.038(3) 0.010(3) -0.006(3) -0.006(3)
O45 0.048(4) 0.027(4) 0.049(3) 0.004(3) -0.015(3) -0.009(3)
O46 0.048(4) 0.033(4) 0.038(3) 0.003(3) -0.005(3) 0.000(3)
O47 0.078(5) 0.092(6) 0.068(4) -0.025(4) -0.009(4) -0.040(5)
O48 0.104(5) 0.037(4) 0.059(4) 0.014(4) 0.018(4) -0.029(4)
O49 0.042(4) 0.041(4) 0.041(3) 0.010(3) -0.013(3) -0.013(3)
O50 0.044(4) 0.092(6) 0.068(4) -0.032(4) -0.005(3) -0.019(4)
O51 0.037(3) 0.035(4) 0.046(3) 0.013(3) -0.010(3) -0.014(3)
O52 0.054(4) 0.028(3) 0.034(3) 0.007(3) -0.008(3) -0.014(3)
O53 0.055(4) 0.033(4) 0.043(3) 0.006(3) -0.016(3) -0.019(3)
O54 0.066(4) 0.035(4) 0.059(4) 0.007(3) -0.045(3) -0.014(3)
O55 0.041(4) 0.036(4) 0.062(4) 0.007(3) -0.016(3) -0.019(3)
O56 0.018(3) 0.038(4) 0.049(3) 0.007(3) -0.007(3) -0.009(3)
O57 0.035(3) 0.038(4) 0.039(3) 0.016(3) -0.006(3) -0.010(3)
O58 0.034(3) 0.031(3) 0.038(3) -0.002(3) 0.000(3) -0.013(3)
O59 0.040(3) 0.017(3) 0.039(3) 0.004(3) -0.004(3) -0.009(3)
O60 0.047(3) 0.018(3) 0.042(3) -0.002(3) -0.014(3) -0.003(3)
O61 0.031(3) 0.047(4) 0.042(3) -0.011(3) -0.018(3) -0.002(3)
O62 0.036(3) 0.031(3) 0.040(3) 0.003(3) -0.012(3) 0.000(3)
O63 0.045(4) 0.042(4) 0.050(4) 0.007(3) -0.013(3) -0.009(3)
O64 0.044(4) 0.044(4) 0.039(3) 0.001(3) -0.010(3) -0.024(3)
O65 0.034(3) 0.026(3) 0.034(3) 0.003(3) -0.001(3) -0.011(3)
O66 0.034(3) 0.020(3) 0.041(3) 0.004(3) -0.012(3) -0.012(3)
O67 0.034(3) 0.036(4) 0.027(3) 0.000(3) -0.003(2) -0.006(3)
O68 0.046(4) 0.031(4) 0.037(3) 0.003(3) -0.010(3) -0.009(3)
O69 0.036(3) 0.022(3) 0.036(3) -0.005(3) -0.001(3) -0.004(3)
O70 0.044(3) 0.028(3) 0.031(3) 0.006(3) -0.013(3) -0.010(3)
O71 0.030(3) 0.034(3) 0.033(3) 0.007(3) -0.009(2) -0.018(3)
O72 0.031(3) 0.027(3) 0.031(3) 0.008(3) -0.005(2) -0.006(3)
C1 0.064(7) 0.028(6) 0.057(7) 0.003(5) -0.017(6) -0.013(5)
C2 0.088(8) 0.042(7) 0.046(6) 0.016(5) -0.022(6) -0.026(6)
C3 0.115(10) 0.069(8) 0.068(7) 0.003(6) -0.028(7) -0.066(8)
C4 0.175(15) 0.101(11) 0.063(9) -0.002(8) 0.004(9) -0.098(11)
C5 0.186(17) 0.101(11) 0.067(9) 0.031(8) -0.033(10) -0.065(12)
C6 0.105(11) 0.107(12) 0.099(10) 0.032(9) -0.046(9) -0.025(9)
C7 0.089(8) 0.078(9) 0.066(7) 0.044(6) -0.039(7) -0.024(7)
C11 0.082(10) 0.044(8) 0.049(7) 0.014(6) -0.024(7) 0.015(8)
C12 0.130(12) 0.030(7) 0.059(7) 0.001(6) -0.020(8) 0.005(9)
C13 0.216(17) 0.039(8) 0.109(10) 0.000(8) -0.074(11) 0.005(11)
C14 0.31(3) 0.068(15) 0.164(17) -0.011(12) -0.10(2) -0.016(18)
C15 0.35(4) 0.042(13) 0.203(19) -0.020(13) -0.06(3) 0.00(2)
C16 0.165(18) 0.073(13) 0.237(18) -0.039(14) -0.003(14) 0.052(14)
C17 0.148(14) 0.044(9) 0.124(11) 0.003(8) 0.021(10) 0.034(9)
C21 0.057(7) 0.029(6) 0.049(7) 0.005(5) -0.030(6) -0.002(5)
C22 0.046(7) 0.038(6) 0.064(7) 0.007(6) -0.026(6) -0.004(5)
C23 0.094(9) 0.077(8) 0.038(6) 0.023(6) -0.028(6) -0.018(7)
C24 0.102(11) 0.109(12) 0.088(11) 0.042(9) -0.014(8) -0.017(9)
C25 0.101(12) 0.109(12) 0.049(8) 0.006(8) -0.022(8) 0.038(10)
C26 0.074(9) 0.084(9) 0.069(8) -0.022(7) -0.040(7) 0.015(7)
C27 0.048(7) 0.058(7) 0.067(8) 0.000(6) -0.013(6) 0.003(6)
C31 0.046(7) 0.042(7) 0.043(6) 0.006(6) -0.017(5) 0.004(6)
C32 0.048(7) 0.042(7) 0.055(6) -0.007(6) 0.006(5) 0.023(6)
C33 0.048(7) 0.078(9) 0.090(8) -0.010(7) -0.008(6) 0.020(7)
C34 0.085(10) 0.084(10) 0.135(11) -0.020(9) -0.010(9) 0.033(9)
C35 0.053(10) 0.165(17) 0.148(13) 0.036(13) 0.040(8) 0.026(11)
C36 0.094(12) 0.076(11) 0.235(18) 0.056(12) 0.050(11) 0.020(10)
C37 0.043(8) 0.096(10) 0.129(10) 0.029(8) 0.037(7) 0.013(8)
C41 0.042(7) 0.050(8) 0.065(8) 0.014(6) -0.016(6) 0.000(6)
C42 0.083(8) 0.073(9) 0.041(6) -0.003(6) -0.031(6) -0.017(7)
C43 0.069(7) 0.065(8) 0.064(8) 0.010(6) -0.034(6) -0.022(6)
C44 0.112(10) 0.093(11) 0.060(8) 0.005(8) -0.037(8) -0.014(8)
C45 0.198(16) 0.107(13) 0.097(11) 0.028(10) -0.089(11) 0.005(11)
C46 0.29(2) 0.136(15) 0.085(10) 0.009(10) -0.104(12) 0.019(14)
C47 0.154(12) 0.076(9) 0.097(9) -0.013(8) -0.077(9) 0.012(9)
C51 0.029(6) 0.049(8) 0.088(8) 0.007(7) -0.018(6) -0.021(6)
C52 0.037(7) 0.046(7) 0.097(8) -0.002(7) -0.017(6) -0.013(6)
C53 0.057(7) 0.080(9) 0.067(7) 0.000(7) -0.017(6) -0.031(7)
C54 0.036(7) 0.100(11) 0.090(8) 0.008(8) 0.005(6) -0.015(7)
C55 0.056(9) 0.102(12) 0.132(12) 0.045(10) -0.034(8) -0.040(9)
C56 0.055(9) 0.072(10) 0.196(14) 0.005(10) -0.011(9) -0.033(8)
C57 0.055(8) 0.062(9) 0.143(10) 0.003(8) -0.025(7) 0.000(7)
C61 0.046(7) 0.055(8) 0.067(8) -0.024(7) 0.006(6) -0.023(6)
C62 0.075(8) 0.044(8) 0.078(9) -0.019(7) -0.018(6) 0.006(6)
C63 0.105(9) 0.081(10) 0.115(10) -0.021(9) -0.073(8) 0.006(8)
C64 0.115(11) 0.112(12) 0.149(12) -0.066(12) -0.078(9) 0.026(10)
C65 0.122(12) 0.123(14) 0.122(13) -0.071(12) -0.031(10) 0.018(11)
C66 0.203(16) 0.136(16) 0.111(12) -0.033(12) -0.037(12) 0.007(13)
C67 0.155(13) 0.102(13) 0.097(10) -0.037(10) -0.034(9) -0.020(11)
C71 0.048(7) 0.029(6) 0.066(8) -0.007(6) -0.002(6) -0.006(5)
C72 0.051(7) 0.068(8) 0.070(7) 0.014(6) -0.005(6) -0.027(6)
C73 0.066(9) 0.155(14) 0.116(10) 0.045(9) -0.037(8) -0.035(9)
C74 0.088(12) 0.22(2) 0.238(18) 0.122(15) -0.037(12) -0.100(13)
C75 0.066(10) 0.198(19) 0.32(2) 0.089(16) -0.089(13) -0.086(11)
C76 0.075(10) 0.156(14) 0.172(13) 0.095(11) -0.012(10) -0.065(10)
C77 0.066(8) 0.093(10) 0.106(9) 0.032(8) -0.027(7) -0.033(7)
C81 0.039(6) 0.020(6) 0.057(7) 0.008(5) -0.003(5) -0.006(5)
C82 0.043(6) 0.031(6) 0.060(7) 0.003(6) -0.011(5) -0.014(5)
C83 0.064(7) 0.050(8) 0.085(8) -0.027(6) -0.011(6) 0.014(6)
C84 0.091(9) 0.062(9) 0.095(9) -0.012(8) -0.033(8) 0.001(7)
C85 0.074(9) 0.044(8) 0.100(9) -0.032(7) 0.003(7) 0.005(7)
C86 0.064(8) 0.043(8) 0.125(10) 0.000(7) -0.028(7) 0.000(6)
C87 0.065(7) 0.035(7) 0.077(7) -0.006(6) -0.017(6) -0.010(6)
C91 0.034(6) 0.038(7) 0.067(7) 0.032(6) 0.002(6) 0.008(5)
C92 0.207(7) 0.166(6) 0.100(4) 0.065(4) -0.037(4) -0.107(5)
C93 0.207(7) 0.166(6) 0.100(4) 0.065(4) -0.037(4) -0.107(5)
C94 0.207(7) 0.166(6) 0.100(4) 0.065(4) -0.037(4) -0.107(5)
C95 0.207(7) 0.166(6) 0.100(4) 0.065(4) -0.037(4) -0.107(5)
C96 0.207(7) 0.166(6) 0.100(4) 0.065(4) -0.037(4) -0.107(5)
C97 0.207(7) 0.166(6) 0.100(4) 0.065(4) -0.037(4) -0.107(5)
C101 0.063(8) 0.033(7) 0.037(6) 0.017(5) -0.023(6) -0.003(6)
C102 0.035(6) 0.057(8) 0.060(6) 0.019(6) -0.008(5) -0.012(6)
C103 0.071(8) 0.035(7) 0.127(10) 0.009(7) -0.015(7) -0.008(7)
C104 0.076(9) 0.090(11) 0.146(11) 0.024(9) -0.039(9) -0.036(8)
C105 0.100(12) 0.053(9) 0.210(15) 0.041(10) -0.018(11) -0.016(9)
C106 0.071(10) 0.065(10) 0.247(16) 0.045(12) -0.010(10) 0.021(9)
C107 0.060(8) 0.051(8) 0.139(10) 0.020(8) -0.014(7) -0.012(7)
C111 0.052(7) 0.033(6) 0.046(7) 0.019(5) -0.011(6) -0.008(6)
C112 0.056(7) 0.071(8) 0.044(6) -0.009(6) -0.025(6) -0.002(6)
C113 0.054(8) 0.270(18) 0.039(7) -0.041(9) 0.000(6) -0.009(9)
C114 0.082(11) 0.50(3) 0.111(13) -0.103(15) -0.048(10) -0.023(16)
C115 0.171(16) 0.28(2) 0.018(7) -0.030(9) 0.014(9) -0.025(16)
C116 0.100(10) 0.159(13) 0.053(7) -0.011(8) -0.052(7) 0.002(9)
C117 0.080(8) 0.070(8) 0.055(7) 0.015(6) -0.029(6) -0.011(7)
C121 0.055(7) 0.048(7) 0.049(7) 0.004(6) -0.022(6) -0.025(6)
C122 0.047(7) 0.059(8) 0.059(7) -0.009(6) -0.014(6) 0.001(6)
C123 0.094(10) 0.052(8) 0.128(10) 0.011(8) 0.027(8) 0.006(7)
C124 0.121(12) 0.059(9) 0.163(14) -0.001(10) 0.031(10) 0.039(9)
C125 0.133(15) 0.118(15) 0.145(16) -0.017(13) -0.005(12) 0.019(12)
C126 0.045(8) 0.162(14) 0.070(9) -0.024(10) 0.007(6) 0.014(9)
C127 0.079(9) 0.094(10) 0.084(9) 0.014(8) -0.004(7) 0.002(8)
C131 0.049(7) 0.066(9) 0.061(8) -0.002(7) -0.007(6) -0.025(7)
C132 0.048(6) 0.088(9) 0.035(6) 0.014(7) -0.011(5) -0.024(6)
C133 0.088(8) 0.061(8) 0.074(8) 0.037(7) -0.045(6) -0.024(7)
C134 0.091(9) 0.102(11) 0.086(9) 0.047(8) -0.055(8) -0.036(8)
C135 0.106(10) 0.137(15) 0.080(10) 0.048(10) -0.059(8) -0.044(10)
C136 0.105(10) 0.136(13) 0.069(9) -0.001(9) -0.052(7) -0.042(10)
C137 0.095(9) 0.067(9) 0.106(9) -0.012(8) -0.051(8) 0.004(7)
C141 0.033(7) 0.080(10) 0.074(8) 0.036(8) -0.015(6) -0.012(7)
C142 0.033(7) 0.111(11) 0.066(8) 0.042(8) -0.017(6) -0.029(7)
C143 0.044(8) 0.167(15) 0.062(8) 0.063(9) -0.023(6) -0.035(8)
C144 0.043(8) 0.187(16) 0.059(7) 0.027(9) -0.004(6) -0.007(9)
C145 0.15(2) 0.28(3) 0.19(2) 0.19(2) -0.152(19) -0.18(2)
C146 0.128(17) 0.21(3) 0.23(2) 0.093(19) -0.057(15) -0.127(18)
C147 0.091(10) 0.159(14) 0.154(12) 0.097(11) -0.038(9) -0.101(10)
C151 0.078(9) 0.051(8) 0.046(7) 0.017(6) -0.024(7) -0.028(7)
C152 0.126(12) 0.046(8) 0.069(8) 0.016(7) -0.050(8) -0.039(8)
C153 0.079(9) 0.158(13) 0.063(8) -0.022(8) -0.007(7) -0.067(9)
C154 0.123(15) 0.27(3) 0.093(11) -0.042(13) -0.009(10) -0.116(15)
C155 0.171(18) 0.148(17) 0.103(12) 0.050(11) -0.091(12) -0.113(14)
C156 0.32(2) 0.056(9) 0.147(13) -0.015(9) -0.166(15) -0.012(12)
C157 0.188(14) 0.055(9) 0.113(10) 0.006(8) -0.105(10) -0.009(10)
C161 0.057(8) 0.048(7) 0.056(7) 0.009(6) -0.010(6) -0.004(6)
C162 0.058(8) 0.088(9) 0.058(7) 0.050(6) -0.008(6) -0.017(7)
C163 0.093(10) 0.187(15) 0.126(10) 0.107(10) -0.052(9) -0.075(10)
C164 0.075(10) 0.31(2) 0.196(15) 0.156(15) -0.091(10) -0.108(12)
C165 0.069(11) 0.44(3) 0.208(17) 0.217(19) -0.062(11) -0.090(14)
C166 0.049(8) 0.152(13) 0.098(9) 0.058(9) 0.012(7) -0.013(9)
C167 0.039(7) 0.091(9) 0.067(7) 0.023(7) -0.009(6) 0.016(6)
C171 0.037(6) 0.025(6) 0.054(7) 0.006(6) -0.010(5) -0.012(5)
C172 0.063(7) 0.046(7) 0.054(7) 0.001(6) -0.010(6) -0.030(6)
C173 0.087(8) 0.040(7) 0.065(7) -0.011(6) -0.006(6) -0.013(6)
C174 0.126(11) 0.062(9) 0.069(8) -0.026(8) 0.014(7) -0.027(8)
C175 0.100(10) 0.039(8) 0.079(9) -0.014(7) 0.022(7) 0.005(7)
C176 0.085(8) 0.033(7) 0.079(8) -0.007(6) 0.010(7) -0.006(6)
C177 0.087(8) 0.035(7) 0.075(7) 0.001(6) -0.024(6) 0.006(6)
C191 0.035(6) 0.045(7) 0.038(6) -0.001(5) -0.003(5) -0.013(5)
C192 0.038(6) 0.034(6) 0.039(6) -0.007(5) -0.006(5) 0.005(5)
C193 0.061(7) 0.071(8) 0.059(7) 0.012(7) -0.015(6) -0.009(7)
C194 0.098(10) 0.052(8) 0.082(9) 0.007(7) -0.037(7) 0.016(8)
C195 0.078(9) 0.072(9) 0.076(9) -0.003(8) -0.023(7) 0.018(8)
C196 0.050(7) 0.098(10) 0.071(8) -0.009(8) 0.006(6) -0.011(8)
C197 0.051(7) 0.054(7) 0.060(7) -0.008(6) -0.003(6) 0.004(6)
C201 0.044(6) 0.051(7) 0.039(6) -0.004(5) -0.003(5) -0.028(5)
C202 0.049(7) 0.059(7) 0.055(7) -0.002(6) -0.010(6) -0.016(6)
C203 0.082(8) 0.092(9) 0.042(6) -0.002(6) -0.012(6) 0.015(7)
C204 0.131(11) 0.100(11) 0.048(8) 0.008(7) -0.026(8) -0.013(9)
C205 0.093(10) 0.085(10) 0.068(9) -0.022(8) 0.017(7) 0.003(8)
C206 0.062(7) 0.088(9) 0.046(7) 0.000(7) -0.006(6) -0.012(6)
C207 0.049(7) 0.065(7) 0.044(6) -0.002(5) 0.000(5) -0.021(6)
C211 0.053(4) 0.041(4) 0.027(3) 0.002(3) -0.012(3) -0.003(3)
C212 0.029(5) 0.041(6) 0.040(6) -0.003(5) 0.005(5) -0.004(5)
C213 0.061(7) 0.106(10) 0.027(6) -0.019(6) 0.001(5) 0.025(6)
C214 0.075(9) 0.147(13) 0.062(8) -0.011(8) -0.021(7) 0.029(8)
C215 0.082(9) 0.106(10) 0.055(7) -0.032(7) -0.005(7) -0.003(8)
C216 0.063(7) 0.075(8) 0.069(7) -0.023(7) -0.003(6) 0.015(6)
C217 0.058(7) 0.070(8) 0.044(6) -0.011(6) 0.000(5) -0.008(6)
C221 0.053(4) 0.041(4) 0.027(3) 0.002(3) -0.012(3) -0.003(3)
C222 0.056(7) 0.033(6) 0.028(5) 0.003(4) -0.010(5) -0.006(5)
C223 0.058(7) 0.039(6) 0.051(6) 0.004(5) -0.006(5) -0.016(6)
C224 0.100(9) 0.028(6) 0.043(6) -0.003(5) -0.007(6) -0.009(7)
C225 0.073(9) 0.045(8) 0.084(8) -0.015(6) -0.020(7) 0.022(7)
C226 0.057(8) 0.057(8) 0.120(9) -0.032(8) -0.029(7) 0.020(7)
C227 0.057(7) 0.065(8) 0.078(7) -0.020(6) -0.017(6) -0.009(7)
C231 0.053(4) 0.041(4) 0.027(3) 0.002(3) -0.012(3) -0.003(3)
C232 0.046(7) 0.043(7) 0.082(8) 0.004(6) -0.010(6) 0.000(6)
C233 0.113(10) 0.046(7) 0.094(9) 0.026(7) -0.034(8) -0.023(7)
C234 0.105(10) 0.055(8) 0.074(8) 0.015(6) 0.005(8) -0.025(8)
C235 0.072(9) 0.079(10) 0.121(11) 0.027(8) 0.004(8) -0.025(8)
C236 0.076(9) 0.140(13) 0.127(11) 0.053(10) -0.010(8) -0.048(9)
C237 0.068(8) 0.080(9) 0.092(8) 0.013(7) -0.008(7) -0.019(8)
C241 0.027(6) 0.036(6) 0.046(6) -0.002(5) 0.006(5) -0.013(5)
C242 0.104(5) 0.123(5) 0.082(4) -0.020(3) -0.041(3) -0.011(4)
C243 0.104(5) 0.123(5) 0.082(4) -0.020(3) -0.041(3) -0.011(4)
C244 0.104(5) 0.123(5) 0.082(4) -0.020(3) -0.041(3) -0.011(4)
C245 0.104(5) 0.123(5) 0.082(4) -0.020(3) -0.041(3) -0.011(4)
C246 0.104(5) 0.123(5) 0.082(4) -0.020(3) -0.041(3) -0.011(4)
C247 0.104(5) 0.123(5) 0.082(4) -0.020(3) -0.041(3) -0.011(4)
C251 0.033(6) 0.057(8) 0.037(6) 0.006(6) -0.013(5) -0.012(6)
C252 0.092(8) 0.035(7) 0.063(7) -0.020(6) -0.044(6) 0.009(6)
C253 0.112(9) 0.058(8) 0.048(7) -0.003(6) -0.041(6) 0.013(7)
C254 0.153(12) 0.101(12) 0.057(9) 0.003(8) -0.037(8) 0.017(10)
C255 0.211(16) 0.132(14) 0.055(9) -0.024(10) -0.062(9) 0.033(13)
C256 0.229(15) 0.075(10) 0.061(9) -0.012(8) -0.068(9) 0.010(10)
C257 0.119(10) 0.081(10) 0.062(8) -0.013(7) -0.041(7) -0.002(8)
C350 0.179(17) 0.21(2) 0.39(3) 0.03(2) -0.002(19) -0.161(16)
C351 0.179(17) 0.21(2) 0.39(3) 0.03(2) -0.002(19) -0.161(16)

loop_
_atom_type_symbol
_atom_type_description
_atom_type_scat_dispersion_real
_atom_type_scat_dispersion_imag
_atom_type_scat_source
C C 0.0033 0.0016 'International Tables Vol C Tables 4.2.6.8 and 6.1.1.4'
H H 0.0000 0.0000 'International Tables Vol C Tables 4.2.6.8 and 6.1.1.4'
N N 0.0061 0.0033 'International Tables Vol C Tables 4.2.6.8 and 6.1.1.4'
O O 0.0106 0.0060 'International Tables Vol C Tables 4.2.6.8 and 6.1.1.4'
Mn Mn 0.3368 0.7283 'International Tables Vol C Tables 4.2.6.8 and 6.1.1.4'

loop_
_geom_angle_atom_site_label_1
_geom_angle_atom_site_label_2
_geom_angle_atom_site_label_3
_geom_angle
_geom_angle_site_symmetry_1
_geom_angle_site_symmetry_3
_geom_angle_publ_flag
O53 Mn1 O52 83.4(2) . . ?
O53 Mn1 O1 170.5(2) . . ?
O52 Mn1 O1 95.1(2) . . ?
O53 Mn1 O34 95.4(2) . . ?
O52 Mn1 O34 163.5(2) . . ?
O1 Mn1 O34 83.5(2) . . ?
O53 Mn1 O36 92.2(2) . . ?
O52 Mn1 O36 101.9(2) . . ?
O1 Mn1 O36 97.3(2) . . ?
O34 Mn1 O36 94.5(2) . . ?
O51 Mn2 O52 95.9(2) . . ?
O51 Mn2 O2 171.7(2) . . ?
O52 Mn2 O2 92.0(2) . . ?
O51 Mn2 O5 90.1(2) . . ?
O52 Mn2 O5 172.0(2) . . ?
O2 Mn2 O5 82.2(2) . . ?
O51 Mn2 O3 88.9(2) . . ?
O52 Mn2 O3 94.0(2) . . ?
O2 Mn2 O3 88.1(3) . . ?
O5 Mn2 O3 91.3(2) . . ?
O51 Mn2 N1 94.0(2) . . ?
O52 Mn2 N1 87.5(2) . . ?
O2 Mn2 N1 88.7(3) . . ?
O5 Mn2 N1 86.9(2) . . ?
O3 Mn2 N1 176.6(2) . . ?
O51 Mn3 O62 83.3(2) . . ?
O51 Mn3 O4 94.6(2) . . ?
O62 Mn3 O4 165.4(2) . . ?
O51 Mn3 O7 158.9(2) . . ?
O62 Mn3 O7 93.3(2) . . ?
O4 Mn3 O7 83.4(3) . . ?
O51 Mn3 O6 93.2(2) . . ?
O62 Mn3 O6 98.4(2) . . ?
O4 Mn3 O6 96.1(2) . . ?
O7 Mn3 O6 107.9(2) . . ?
O51 Mn3 Mn24 41.59(15) . . ?
O62 Mn3 Mn24 42.21(15) . . ?
O4 Mn3 Mn24 132.4(2) . . ?
O7 Mn3 Mn24 129.37(17) . . ?
O6 Mn3 Mn24 102.58(15) . . ?
O61 Mn4 O62 94.4(2) . . ?
O61 Mn4 O11 91.0(2) . . ?
O62 Mn4 O11 171.0(2) . . ?
O61 Mn4 O8 174.1(3) . . ?
O62 Mn4 O8 91.4(2) . . ?
O11 Mn4 O8 83.2(2) . . ?
O61 Mn4 O9 89.4(2) . . ?
O62 Mn4 O9 94.0(2) . . ?
O11 Mn4 O9 93.2(2) . . ?
O8 Mn4 O9 91.5(2) . . ?
O61 Mn4 N4 93.7(2) . . ?
O62 Mn4 N4 86.5(2) . . ?
O11 Mn4 N4 86.0(2) . . ?
O8 Mn4 N4 85.4(2) . . ?
O9 Mn4 N4 176.9(2) . . ?
O61 Mn5 O60 83.4(2) . . ?
O61 Mn5 O13 170.9(2) . . ?
O60 Mn5 O13 94.8(2) . . ?
O61 Mn5 O10 92.8(2) . . ?
O60 Mn5 O10 161.1(2) . . ?
O13 Mn5 O10 86.0(2) . . ?
O61 Mn5 O12 92.6(2) . . ?
O60 Mn5 O12 103.6(2) . . ?
O13 Mn5 O12 96.5(3) . . ?
O10 Mn5 O12 95.1(2) . . ?
O61 Mn5 Mn13 42.65(14) . . ?
O60 Mn5 Mn13 42.85(15) . . ?
O13 Mn5 Mn13 132.69(18) . . ?
O10 Mn5 Mn13 126.59(19) . . ?
O12 Mn5 Mn13 111.19(17) . . ?
O60 Mn6 O59 93.3(2) . . ?
O60 Mn6 O14 92.0(2) . . ?
O59 Mn6 O14 174.0(2) . . ?
O60 Mn6 O17 173.4(2) . . ?
O59 Mn6 O17 91.9(2) . . ?
O14 Mn6 O17 83.0(2) . . ?
O60 Mn6 O15 95.4(2) . . ?
O59 Mn6 O15 90.3(2) . . ?
O14 Mn6 O15 86.5(2) . . ?
O17 Mn6 O15 88.6(2) . . ?
O60 Mn6 N7 89.6(2) . . ?
O59 Mn6 N7 93.3(2) . . ?
O14 Mn6 N7 89.5(2) . . ?
O17 Mn6 N7 86.0(2) . . ?
O15 Mn6 N7 173.6(2) . . ?
O59 Mn7 O58 82.3(2) . . ?
O59 Mn7 O16 96.3(2) . . ?
O58 Mn7 O16 163.4(2) . . ?
O59 Mn7 O19 167.0(2) . . ?
O58 Mn7 O19 92.7(2) . . ?
O16 Mn7 O19 85.0(2) . . ?
O59 Mn7 O18 92.4(2) . . ?
O58 Mn7 O18 101.8(2) . . ?
O16 Mn7 O18 94.8(2) . . ?
O19 Mn7 O18 100.4(2) . . ?
O59 Mn7 Mn14 40.98(15) . . ?
O58 Mn7 Mn14 41.28(14) . . ?
O16 Mn7 Mn14 134.77(17) . . ?
O19 Mn7 Mn14 132.69(19) . . ?
O18 Mn7 Mn14 100.00(16) . . ?
O57 Mn8 O58 91.6(2) . . ?
O57 Mn8 O23 90.2(2) . . ?
O58 Mn8 O23 173.5(2) . . ?
O57 Mn8 O20 175.7(2) . . ?
O58 Mn8 O20 92.5(2) . . ?
O23 Mn8 O20 85.9(2) . . ?
O57 Mn8 O21 93.9(2) . . ?
O58 Mn8 O21 94.1(2) . . ?
O23 Mn8 O21 92.1(2) . . ?
O20 Mn8 O21 84.7(2) . . ?
O57 Mn8 N10 93.0(2) . . ?
O58 Mn8 N10 86.9(2) . . ?
O23 Mn8 N10 86.7(2) . . ?
O20 Mn8 N10 88.3(2) . . ?
O21 Mn8 N10 173.0(2) . . ?
O57 Mn9 O56 81.1(2) . . ?
O57 Mn9 O22 97.5(2) . . ?
O56 Mn9 O22 155.9(2) . . ?
O57 Mn9 O25 167.0(2) . . ?
O56 Mn9 O25 92.3(2) . . ?
O22 Mn9 O25 84.0(2) . . ?
O57 Mn9 O24 87.9(2) . . ?
O56 Mn9 O24 110.6(2) . . ?
O22 Mn9 O24 93.3(2) . . ?
O25 Mn9 O24 105.0(2) . . ?
O55 Mn10 O56 94.2(2) . . ?
O55 Mn10 O29 91.9(2) . . ?
O56 Mn10 O29 171.6(2) . . ?
O55 Mn10 O26 175.3(2) . . ?
O56 Mn10 O26 89.7(2) . . ?
O29 Mn10 O26 84.0(2) . . ?
O55 Mn10 O27 92.1(2) . . ?
O56 Mn10 O27 94.4(2) . . ?
O29 Mn10 O27 91.0(2) . . ?
O26 Mn10 O27 90.2(2) . . ?
O55 Mn10 N17 91.7(2) . . ?
O56 Mn10 N17 87.1(2) . . ?
O29 Mn10 N17 87.1(2) . . ?
O26 Mn10 N17 85.9(2) . . ?
O27 Mn10 N17 175.9(2) . . ?
O55 Mn11 O54 81.1(2) . . ?
O55 Mn11 O28 96.4(2) . . ?
O54 Mn11 O28 145.7(3) . . ?
O55 Mn11 O31 173.5(3) . . ?
O54 Mn11 O31 93.7(2) . . ?
O28 Mn11 O31 85.7(3) . . ?
O55 Mn11 O30 92.4(2) . . ?
O54 Mn11 O30 120.6(3) . . ?
O28 Mn11 O30 93.6(3) . . ?
O31 Mn11 O30 93.6(3) . . ?
O55 Mn11 Mn19 40.48(15) . . ?
O54 Mn11 Mn19 40.67(16) . . ?
O28 Mn11 Mn19 127.1(2) . . ?
O31 Mn11 Mn19 134.07(19) . . ?
O30 Mn11 Mn19 112.45(19) . . ?
O53 Mn12 O54 92.2(2) . . ?
O53 Mn12 O32 175.0(2) . . ?
O54 Mn12 O32 90.9(2) . . ?
O53 Mn12 O35 91.8(2) . . ?
O54 Mn12 O35 174.6(2) . . ?
O32 Mn12 O35 85.3(2) . . ?
O53 Mn12 O33 90.1(2) . . ?
O54 Mn12 O33 92.8(2) . . ?
O32 Mn12 O33 85.8(2) . . ?
O35 Mn12 O33 90.7(2) . . ?
O53 Mn12 N13 96.2(2) . . ?
O54 Mn12 N13 88.9(2) . . ?
O32 Mn12 N13 87.7(2) . . ?
O35 Mn12 N13 87.1(2) . . ?
O33 Mn12 N13 173.3(2) . . ?
O61 Mn13 O60 82.3(2) . . ?
O61 Mn13 O69 90.3(2) . . ?
O60 Mn13 O69 172.5(2) . . ?
O61 Mn13 O72 159.5(2) . . ?
O60 Mn13 O72 99.1(2) . . ?
O69 Mn13 O72 88.2(2) . . ?
O61 Mn13 O37 98.4(3) . . ?
O60 Mn13 O37 91.5(3) . . ?
O69 Mn13 O37 88.4(3) . . ?
O72 Mn13 O37 102.0(3) . . ?
O61 Mn13 O63 78.25(18) . . ?
O60 Mn13 O63 79.48(19) . . ?
O69 Mn13 O63 100.28(19) . . ?
O72 Mn13 O63 81.93(17) . . ?
O37 Mn13 O63 170.7(3) . . ?
O61 Mn13 Mn5 41.58(15) . . ?
O60 Mn13 Mn5 42.84(13) . . ?
O69 Mn13 Mn5 130.31(14) . . ?
O72 Mn13 Mn5 131.26(15) . . ?
O37 Mn13 Mn5 106.9(3) . . ?
O63 Mn13 Mn5 64.80(12) . . ?
O61 Mn13 Mn17 94.25(14) . . ?
O60 Mn13 Mn17 145.02(15) . . ?
O69 Mn13 Mn17 33.98(13) . . ?
O72 Mn13 Mn17 95.89(14) . . ?
O37 Mn13 Mn17 54.4(2) . . ?
O63 Mn13 Mn17 134.11(14) . . ?
Mn5 Mn13 Mn17 132.84(5) . . ?
O61 Mn13 Mn15 121.48(14) . . ?
O60 Mn13 Mn15 85.27(15) . . ?
O69 Mn13 Mn15 99.70(14) . . ?
O72 Mn13 Mn15 39.09(13) . . ?
O37 Mn13 Mn15 139.0(3) . . ?
O63 Mn13 Mn15 43.24(12) . . ?
Mn5 Mn13 Mn15 98.17(5) . . ?
Mn17 Mn13 Mn15 124.52(5) . . ?
O72 Mn14 O59 93.6(2) . . ?
O72 Mn14 O58 175.4(2) . . ?
O59 Mn14 O58 82.0(2) . . ?
O72 Mn14 O65 88.6(2) . . ?
O59 Mn14 O65 162.06(19) . . ?
O58 Mn14 O65 95.14(19) . . ?
O72 Mn14 O39 93.59(19) . . ?
O59 Mn14 O39 106.5(2) . . ?
O58 Mn14 O39 88.9(2) . . ?
O65 Mn14 O39 91.1(2) . . ?
O72 Mn14 O38 93.0(3) . . ?
O59 Mn14 O38 85.5(2) . . ?
O58 Mn14 O38 85.3(3) . . ?
O65 Mn14 O38 76.6(2) . . ?
O39 Mn14 O38 165.8(3) . . ?
O72 Mn14 Mn7 134.51(16) . . ?
O59 Mn14 Mn7 40.96(13) . . ?
O58 Mn14 Mn7 41.08(15) . . ?
O65 Mn14 Mn7 133.41(13) . . ?
O39 Mn14 Mn7 100.75(16) . . ?
O38 Mn14 Mn7 83.3(2) . . ?
O72 Mn14 Mn25 97.47(15) . . ?
O59 Mn14 Mn25 161.96(15) . . ?
O58 Mn14 Mn25 87.09(15) . . ?
O65 Mn14 Mn25 33.23(13) . . ?
O39 Mn14 Mn25 58.70(16) . . ?
O38 Mn14 Mn25 107.96(19) . . ?
Mn7 Mn14 Mn25 126.86(5) . . ?
O72 Mn14 Mn21 96.18(15) . . ?
O59 Mn14 Mn21 128.15(14) . . ?
O58 Mn14 Mn21 85.57(14) . . ?
O65 Mn14 Mn21 33.96(13) . . ?
O39 Mn14 Mn21 123.40(16) . . ?
O38 Mn14 Mn21 43.25(19) . . ?
Mn7 Mn14 Mn21 110.53(5) . . ?
Mn25 Mn14 Mn21 64.77(4) . . ?
O72 Mn15 N7 89.7(2) . . ?
O72 Mn15 O67 82.72(17) . . ?
N7 Mn15 O67 168.7(2) . . ?
O72 Mn15 O40 100.24(18) . . ?
N7 Mn15 O40 96.7(2) . . ?
O67 Mn15 O40 76.61(18) . . ?
O72 Mn15 N16 174.2(2) . . ?
N7 Mn15 N16 91.2(4) . . ?
O67 Mn15 N16 97.2(3) . . ?
O40 Mn15 N16 85.3(3) . . ?
O72 Mn15 O63 86.79(18) . . ?
N7 Mn15 O63 92.4(2) . . ?
O67 Mn15 O63 95.45(19) . . ?
O40 Mn15 O63 168.5(2) . . ?
N16 Mn15 O63 87.5(3) . . ?
O72 Mn15 Mn13 35.39(12) . . ?
N7 Mn15 Mn13 86.45(19) . . ?
O67 Mn15 Mn13 92.07(12) . . ?
O40 Mn15 Mn13 135.62(14) . . ?
N16 Mn15 Mn13 139.0(2) . . ?
O63 Mn15 Mn13 51.82(13) . . ?
O72 Mn15 Mn16 93.29(13) . . ?
N7 Mn15 Mn16 138.45(19) . . ?
O67 Mn15 Mn16 34.70(12) . . ?
O40 Mn15 Mn16 42.04(14) . . ?
N16 Mn15 Mn16 89.8(3) . . ?
O63 Mn15 Mn16 129.13(16) . . ?
Mn13 Mn15 Mn16 118.09(5) . . ?
O67 Mn16 O66 88.69(18) . . ?
O67 Mn16 O42 90.6(2) . . ?
O66 Mn16 O42 168.8(2) . . ?
O67 Mn16 N17 175.7(3) . . ?
O66 Mn16 N17 89.9(2) . . ?
O42 Mn16 N17 91.6(2) . . ?
O67 Mn16 O40 83.4(2) . . ?
O66 Mn16 O40 98.0(2) . . ?
O42 Mn16 O40 93.0(2) . . ?
N17 Mn16 O40 92.8(2) . . ?
O67 Mn16 O48 102.3(2) . . ?
O66 Mn16 O48 79.31(19) . . ?
O42 Mn16 O48 89.9(2) . . ?
N17 Mn16 O48 81.4(3) . . ?
O40 Mn16 O48 173.5(2) . . ?
O67 Mn16 Mn19 96.39(14) . . ?
O66 Mn16 Mn19 34.98(14) . . ?
O42 Mn16 Mn19 134.16(18) . . ?
N17 Mn16 Mn19 84.7(2) . . ?
O40 Mn16 Mn19 132.74(15) . . ?
O48 Mn16 Mn19 44.33(13) . . ?
O67 Mn16 Mn15 41.09(15) . . ?
O66 Mn16 Mn15 97.13(14) . . ?
O42 Mn16 Mn15 89.65(17) . . ?
N17 Mn16 Mn15 135.3(2) . . ?
O40 Mn16 Mn15 42.50(13) . . ?
O48 Mn16 Mn15 143.37(17) . . ?
Mn19 Mn16 Mn15 123.95(5) . . ?
O68 Mn17 O69 87.49(19) . . ?
O68 Mn17 O43 91.8(2) . . ?
O69 Mn17 O43 170.6(2) . . ?
O68 Mn17 N4 178.6(2) . . ?
O69 Mn17 N4 91.1(2) . . ?
O43 Mn17 N4 89.6(2) . . ?
O68 Mn17 O45 95.4(2) . . ?
O69 Mn17 O45 85.85(19) . . ?
O43 Mn17 O45 103.6(2) . . ?
N4 Mn17 O45 84.8(2) . . ?
O68 Mn17 Mn13 97.92(15) . . ?
O69 Mn17 Mn13 33.36(15) . . ?
O43 Mn17 Mn13 137.81(16) . . ?
N4 Mn17 Mn13 80.7(2) . . ?
O45 Mn17 Mn13 116.11(13) . . ?
O68 Mn17 Mn24 95.21(14) . . ?
O69 Mn17 Mn24 33.52(14) . . ?
O43 Mn17 Mn24 155.76(16) . . ?
N4 Mn17 Mn24 83.8(2) . . ?
O45 Mn17 Mn24 52.69(13) . . ?
Mn13 Mn17 Mn24 64.00(4) . . ?
O68 Mn17 Mn21 32.62(15) . . ?
O69 Mn17 Mn21 99.80(14) . . ?
O43 Mn17 Mn21 74.94(15) . . ?
N4 Mn17 Mn21 147.6(2) . . ?
O45 Mn17 Mn21 126.09(14) . . ?
Mn13 Mn17 Mn21 91.79(4) . . ?
Mn24 Mn17 Mn21 121.17(5) . . ?
O53 Mn18 O52 82.4(2) . . ?
O53 Mn18 O71 161.0(2) . . ?
O52 Mn18 O71 96.5(2) . . ?
O53 Mn18 O70 92.6(2) . . ?
O52 Mn18 O70 174.8(2) . . ?
O71 Mn18 O70 88.7(2) . . ?
O53 Mn18 O46 101.5(2) . . ?
O52 Mn18 O46 95.45(19) . . ?
O71 Mn18 O46 97.5(2) . . ?
O70 Mn18 O46 84.11(18) . . ?
O53 Mn18 O47 83.3(2) . . ?
O52 Mn18 O47 82.2(2) . . ?
O71 Mn18 O47 77.72(19) . . ?
O70 Mn18 O47 98.7(2) . . ?
O46 Mn18 O47 174.3(2) . . ?
O53 Mn18 Mn20 93.33(14) . . ?
O52 Mn18 Mn20 138.71(15) . . ?
O71 Mn18 Mn20 99.71(14) . . ?
O70 Mn18 Mn20 39.79(13) . . ?
O46 Mn18 Mn20 44.99(13) . . ?
O47 Mn18 Mn20 138.34(17) . . ?
O53 Mn18 Mn23 127.03(15) . . ?
O52 Mn18 Mn23 88.07(14) . . ?
O71 Mn18 Mn23 34.11(13) . . ?
O70 Mn18 Mn23 96.12(14) . . ?
O46 Mn18 Mn23 131.28(15) . . ?
O47 Mn18 Mn23 43.71(14) . . ?
Mn20 Mn18 Mn23 124.82(5) . . ?
O55 Mn19 O54 81.2(2) . . ?
O55 Mn19 O70 165.2(2) . . ?
O54 Mn19 O70 97.3(2) . . ?
O55 Mn19 O66 92.3(2) . . ?
O54 Mn19 O66 172.7(2) . . ?
O70 Mn19 O66 88.2(2) . . ?
O55 Mn19 O48 91.0(2) . . ?
O54 Mn19 O48 98.7(2) . . ?
O70 Mn19 O48 103.8(2) . . ?
O66 Mn19 O48 84.6(2) . . ?
O55 Mn19 Mn11 40.18(16) . . ?
O54 Mn19 Mn11 41.03(15) . . ?
O70 Mn19 Mn11 136.00(15) . . ?
O66 Mn19 Mn11 132.26(14) . . ?
O48 Mn19 Mn11 97.63(18) . . ?
O55 Mn19 Mn16 92.12(16) . . ?
O54 Mn19 Mn16 147.20(17) . . ?
O70 Mn19 Mn16 96.78(14) . . ?
O66 Mn19 Mn16 35.56(13) . . ?
O48 Mn19 Mn16 49.04(16) . . ?
Mn11 Mn19 Mn16 125.80(5) . . ?
N13 Mn20 O70 91.4(2) . . ?
N13 Mn20 O68 173.0(2) . . ?
O70 Mn20 O68 83.74(18) . . ?
N13 Mn20 N20 91.0(3) . . ?
O70 Mn20 N20 167.4(2) . . ?
O68 Mn20 N20 94.9(2) . . ?
N13 Mn20 O49 98.6(2) . . ?
O70 Mn20 O49 98.65(18) . . ?
O68 Mn20 O49 77.25(19) . . ?
N20 Mn20 O49 93.2(2) . . ?
N13 Mn20 O46 89.5(2) . . ?
O70 Mn20 O46 80.04(17) . . ?
O68 Mn20 O46 94.58(19) . . ?
N20 Mn20 O46 87.7(2) . . ?
O49 Mn20 O46 171.8(2) . . ?
N13 Mn20 Mn18 85.29(19) . . ?
O70 Mn20 Mn18 36.17(13) . . ?
O68 Mn20 Mn18 93.67(13) . . ?
N20 Mn20 Mn18 131.9(2) . . ?
O49 Mn20 Mn18 134.81(14) . . ?
O46 Mn20 Mn18 44.49(13) . . ?
N13 Mn20 Mn21 141.60(19) . . ?
O70 Mn20 Mn21 93.56(14) . . ?
O68 Mn20 Mn21 34.41(12) . . ?
N20 Mn20 Mn21 92.2(2) . . ?
O49 Mn20 Mn21 43.04(14) . . ?
O46 Mn20 Mn21 128.82(15) . . ?
Mn18 Mn20 Mn21 119.23(5) . . ?
O68 Mn21 O65 89.29(19) . . ?
O68 Mn21 O44 92.0(2) . . ?
O65 Mn21 O44 172.0(2) . . ?
O68 Mn21 N10 172.7(3) . . ?
O65 Mn21 N10 88.4(2) . . ?
O44 Mn21 N10 91.2(2) . . ?
O68 Mn21 O49 80.9(2) . . ?
O65 Mn21 O49 97.5(2) . . ?
O44 Mn21 O49 90.5(2) . . ?
N10 Mn21 O49 92.5(2) . . ?
O68 Mn21 O38 92.3(3) . . ?
O65 Mn21 O38 83.3(2) . . ?
O44 Mn21 O38 88.8(2) . . ?
N10 Mn21 O38 94.3(4) . . ?
O49 Mn21 O38 173.2(3) . . ?
O68 Mn21 Mn17 32.54(15) . . ?
O65 Mn21 Mn17 100.74(13) . . ?
O44 Mn21 Mn17 76.50(15) . . ?
N10 Mn21 Mn17 154.75(19) . . ?
O49 Mn21 Mn17 109.31(14) . . ?
O38 Mn21 Mn17 63.9(3) . . ?
O68 Mn21 Mn20 38.76(15) . . ?
O65 Mn21 Mn20 97.46(15) . . ?
O44 Mn21 Mn20 88.44(16) . . ?
N10 Mn21 Mn20 134.9(2) . . ?
O49 Mn21 Mn20 42.37(13) . . ?
O38 Mn21 Mn20 130.8(3) . . ?
Mn17 Mn21 Mn20 67.70(4) . . ?
O68 Mn21 Mn14 96.73(14) . . ?
O65 Mn21 Mn14 34.31(14) . . ?
O44 Mn21 Mn14 137.75(17) . . ?
N10 Mn21 Mn14 85.24(19) . . ?
O49 Mn21 Mn14 131.68(14) . . ?
O38 Mn21 Mn14 49.72(18) . . ?
Mn17 Mn21 Mn14 89.25(4) . . ?
Mn20 Mn21 Mn14 122.82(5) . . ?
O67 Mn22 O72 77.03(17) . . ?
O67 Mn22 O70 103.69(17) . . ?
O72 Mn22 O70 170.89(16) . . ?
O67 Mn22 O68 169.81(17) . . ?
O72 Mn22 O68 105.85(17) . . ?
O70 Mn22 O68 75.07(17) . . ?
O67 Mn22 O69 102.94(16) . . ?
O72 Mn22 O69 70.26(16) . . ?
O70 Mn22 O69 117.96(17) . . ?
O68 Mn22 O69 69.57(16) . . ?
O67 Mn22 O65 118.98(16) . . ?
O72 Mn22 O65 70.19(16) . . ?
O70 Mn22 O65 102.03(16) . . ?
O68 Mn22 O65 70.92(16) . . ?
O69 Mn22 O65 111.77(17) . . ?
O67 Mn22 O66 70.86(15) . . ?
O72 Mn22 O66 102.33(16) . . ?
O70 Mn22 O66 69.74(16) . . ?
O68 Mn22 O66 117.28(16) . . ?
O69 Mn22 O66 171.57(16) . . ?
O65 Mn22 O66 68.03(15) . . ?
O67 Mn22 O71 68.89(16) . . ?
O72 Mn22 O71 118.29(16) . . ?
O70 Mn22 O71 69.87(15) . . ?
O68 Mn22 O71 101.51(16) . . ?
O69 Mn22 O71 69.51(16) . . ?
O65 Mn22 O71 170.47(17) . . ?
O66 Mn22 O71 112.17(16) . . ?
O67 Mn23 O71 87.18(19) . . ?
O67 Mn23 O41 91.0(2) . . ?
O71 Mn23 O41 177.4(2) . . ?
O67 Mn23 N1 176.9(3) . . ?
O71 Mn23 N1 92.4(2) . . ?
O41 Mn23 N1 89.5(2) . . ?
O67 Mn23 O47 101.7(2) . . ?
O71 Mn23 O47 84.5(2) . . ?
O41 Mn23 O47 94.0(2) . . ?
N1 Mn23 O47 81.3(3) . . ?
O67 Mn23 O64 94.6(2) . . ?
O71 Mn23 O64 78.79(19) . . ?
O41 Mn23 O64 103.3(2) . . ?
N1 Mn23 O64 82.3(2) . . ?
O47 Mn23 O64 156.0(2) . . ?
O67 Mn23 Mn24 95.31(14) . . ?
O71 Mn23 Mn24 34.47(13) . . ?
O41 Mn23 Mn24 147.81(17) . . ?
N1 Mn23 Mn24 82.6(2) . . ?
O47 Mn23 Mn24 115.37(16) . . ?
O64 Mn23 Mn24 44.79(13) . . ?
O67 Mn23 Mn18 96.48(14) . . ?
O71 Mn23 Mn18 33.69(14) . . ?
O41 Mn23 Mn18 144.88(18) . . ?
N1 Mn23 Mn18 84.83(19) . . ?
O47 Mn23 Mn18 50.89(15) . . ?
O64 Mn23 Mn18 110.17(14) . . ?
Mn24 Mn23 Mn18 65.59(4) . . ?
O51 Mn24 O62 82.7(2) . . ?
O51 Mn24 O71 90.4(2) . . ?
O62 Mn24 O71 172.8(2) . . ?
O51 Mn24 O69 158.6(2) . . ?
O62 Mn24 O69 98.0(2) . . ?
O71 Mn24 O69 89.11(19) . . ?
O51 Mn24 O64 103.5(2) . . ?
O62 Mn24 O64 98.97(19) . . ?
O71 Mn24 O64 80.75(19) . . ?
O69 Mn24 O64 97.55(19) . . ?
O51 Mn24 Mn3 41.45(15) . . ?
O62 Mn24 Mn3 41.69(15) . . ?
O71 Mn24 Mn3 131.63(15) . . ?
O69 Mn24 Mn3 132.94(15) . . ?
O64 Mn24 Mn3 109.81(14) . . ?
O51 Mn24 Mn23 93.20(15) . . ?
O62 Mn24 Mn23 143.53(14) . . ?
O71 Mn24 Mn23 34.59(13) . . ?
O69 Mn24 Mn23 98.46(14) . . ?
O64 Mn24 Mn23 46.65(13) . . ?
Mn3 Mn24 Mn23 128.24(5) . . ?
O51 Mn24 Mn17 125.27(15) . . ?
O62 Mn24 Mn17 88.41(14) . . ?
O71 Mn24 Mn17 97.17(13) . . ?
O69 Mn24 Mn17 33.82(13) . . ?
O64 Mn24 Mn17 131.21(15) . . ?
Mn3 Mn24 Mn17 107.36(5) . . ?
Mn23 Mn24 Mn17 121.98(5) . . ?
O57 Mn25 O65 94.3(2) . . ?
O57 Mn25 O56 80.4(2) . . ?
O65 Mn25 O56 171.9(2) . . ?
O57 Mn25 O66 162.5(2) . . ?
O65 Mn25 O66 88.04(19) . . ?
O56 Mn25 O66 95.1(2) . . ?
O57 Mn25 O50 100.9(2) . . ?
O65 Mn25 O50 95.2(2) . . ?
O56 Mn25 O50 91.9(2) . . ?
O66 Mn25 O50 96.2(2) . . ?
O57 Mn25 Mn14 76.92(15) . . ?
O65 Mn25 Mn14 34.84(15) . . ?
O56 Mn25 Mn14 137.16(16) . . ?
O66 Mn25 Mn14 95.76(14) . . ?
O50 Mn25 Mn14 127.75(16) . . ?
N2 N1 Mn23 120.1(6) . . ?
N2 N1 Mn2 116.7(6) . . ?
Mn23 N1 Mn2 122.1(3) . . ?
N3 N2 N1 177.4(11) . . ?
N5 N4 Mn17 118.8(6) . . ?
N5 N4 Mn4 116.9(6) . . ?
Mn17 N4 Mn4 123.4(3) . . ?
N6 N5 N4 175.9(10) . . ?
N8 N7 Mn15 120.9(6) . . ?
N8 N7 Mn6 111.1(6) . . ?
Mn15 N7 Mn6 121.6(3) . . ?
N9 N8 N7 175.1(11) . . ?
N11 N10 Mn21 117.7(6) . . ?
N11 N10 Mn8 115.9(5) . . ?
Mn21 N10 Mn8 125.3(3) . . ?
N12 N11 N10 177.4(10) . . ?
N14 N13 Mn20 120.2(6) . . ?
N14 N13 Mn12 113.4(6) . . ?
Mn20 N13 Mn12 123.1(3) . . ?
N15 N14 N13 174.5(12) . . ?
C350 N16 Mn15 135(3) . . ?
N18 N17 Mn16 118.2(5) . . ?
N18 N17 Mn10 113.4(5) . . ?
Mn16 N17 Mn10 125.6(3) . . ?
N19 N18 N17 175.5(9) . . ?
C348 N20 C352 65.7(18) . . ?
C348 N20 Mn20 154.8(12) . . ?
C352 N20 Mn20 125.9(18) . . ?
N20 C348 C349 166(2) . . ?
C348 C349 H34A 109.5 . . ?
C348 C349 H34B 109.5 . . ?
H34A C349 H34B 109.5 . . ?
C348 C349 H34C 109.5 . . ?
H34A C349 H34C 109.5 . . ?
H34B C349 H34C 109.5 . . ?
N20 C352 C353 175(4) . . ?
C352 C353 H35A 109.5 . . ?
C352 C353 H35B 109.5 . . ?
H35A C353 H35B 109.5 . . ?
C352 C353 H35C 109.5 . . ?
H35A C353 H35C 109.5 . . ?
H35B C353 H35C 109.5 . . ?
C1 O1 Mn1 132.8(6) . . ?
C1 O2 Mn2 136.7(6) . . ?
C11 O3 Mn2 128.2(8) . . ?
C11 O4 Mn3 134.5(7) . . ?
C21 O5 Mn2 139.5(6) . . ?
C21 O6 Mn3 124.9(6) . . ?
C31 O7 Mn3 133.6(6) . . ?
C31 O8 Mn4 135.5(6) . . ?
C41 O9 Mn4 133.3(6) . . ?
C41 O10 Mn5 130.9(6) . . ?
C51 O11 Mn4 133.3(6) . . ?
C51 O12 Mn5 129.2(6) . . ?
C61 O13 Mn5 131.5(6) . . ?
C61 O14 Mn6 137.5(7) . . ?
C71 O15 Mn6 126.4(6) . . ?
C71 O16 Mn7 134.2(6) . . ?
C81 O17 Mn6 136.3(5) . . ?
C81 O18 Mn7 122.4(6) . . ?
C91 O19 Mn7 135.0(6) . . ?
C91 O20 Mn8 129.6(6) . . ?
C101 O21 Mn8 128.0(6) . . ?
C101 O22 Mn9 135.5(6) . . ?
C111 O23 Mn8 135.9(6) . . ?
C111 O24 Mn9 127.5(6) . . ?
C121 O25 Mn9 130.3(6) . . ?
C121 O26 Mn10 131.2(6) . . ?
C131 O27 Mn10 132.2(6) . . ?
C131 O28 Mn11 135.2(7) . . ?
C141 O29 Mn10 136.0(7) . . ?
C141 O30 Mn11 129.9(7) . . ?
C151 O31 Mn11 130.9(7) . . ?
C151 O32 Mn12 130.8(6) . . ?
C161 O33 Mn12 130.9(6) . . ?
C161 O34 Mn1 135.8(6) . . ?
C171 O35 Mn12 135.6(5) . . ?
C171 O36 Mn1 128.5(6) . . ?
C181 O37 Mn13 120.6(8) . . ?
C181 O38 Mn21 147.1(13) . . ?
C181 O38 Mn14 116.5(10) . . ?
Mn21 O38 Mn14 87.0(3) . . ?
C191 O39 Mn14 143.6(6) . . ?
C191 O40 Mn16 129.3(5) . . ?
C191 O40 Mn15 112.5(5) . . ?
Mn16 O40 Mn15 95.5(2) . . ?
C201 O41 Mn23 128.2(5) . . ?
C201 O42 Mn16 131.1(5) . . ?
C211 O43 Mn17 132.3(5) . . ?
C211 O44 Mn21 131.7(5) . . ?
C221 O45 Mn17 132.6(5) . . ?
C221 O46 Mn18 132.3(5) . . ?
C221 O46 Mn20 118.5(5) . . ?
Mn18 O46 Mn20 90.52(19) . . ?
C231 O47 Mn23 130.0(7) . . ?
C231 O47 Mn18 118.1(5) . . ?
Mn23 O47 Mn18 85.4(2) . . ?
C231 O48 Mn19 128.1(6) . . ?
C231 O48 Mn16 116.7(6) . . ?
Mn19 O48 Mn16 86.63(19) . . ?
C241 O49 Mn20 128.9(5) . . ?
C241 O49 Mn21 119.7(5) . . ?
Mn20 O49 Mn21 94.59(19) . . ?
C241 O50 Mn25 137.3(6) . . ?
Mn3 O51 Mn24 97.0(2) . . ?
Mn3 O51 Mn2 125.7(3) . . ?
Mn24 O51 Mn2 132.8(3) . . ?
Mn1 O52 Mn18 95.5(2) . . ?
Mn1 O52 Mn2 134.6(3) . . ?
Mn18 O52 Mn2 127.4(3) . . ?
Mn1 O53 Mn18 97.4(2) . . ?
Mn1 O53 Mn12 125.9(3) . . ?
Mn18 O53 Mn12 133.6(3) . . ?
Mn19 O54 Mn11 98.3(2) . . ?
Mn19 O54 Mn12 129.5(3) . . ?
Mn11 O54 Mn12 132.2(3) . . ?
Mn11 O55 Mn19 99.3(2) . . ?
Mn11 O55 Mn10 125.3(3) . . ?
Mn19 O55 Mn10 134.7(3) . . ?
Mn9 O56 Mn25 98.7(2) . . ?
Mn9 O56 Mn10 132.2(2) . . ?
Mn25 O56 Mn10 127.9(3) . . ?
Mn9 O57 Mn25 99.8(2) . . ?
Mn9 O57 Mn8 126.1(3) . . ?
Mn25 O57 Mn8 133.2(3) . . ?
Mn7 O58 Mn14 97.6(2) . . ?
Mn7 O58 Mn8 132.0(3) . . ?
Mn14 O58 Mn8 130.4(3) . . ?
Mn7 O59 Mn14 98.1(2) . . ?
Mn7 O59 Mn6 123.3(3) . . ?
Mn14 O59 Mn6 133.9(2) . . ?
Mn6 O60 Mn5 135.7(3) . . ?
Mn6 O60 Mn13 127.5(2) . . ?
Mn5 O60 Mn13 94.3(2) . . ?
Mn5 O61 Mn4 128.2(2) . . ?
Mn5 O61 Mn13 95.8(2) . . ?
Mn4 O61 Mn13 132.8(3) . . ?
Mn3 O62 Mn24 96.1(2) . . ?
Mn3 O62 Mn4 136.0(3) . . ?
Mn24 O62 Mn4 126.4(3) . . ?
C251 O63 Mn15 120.8(5) . . ?
C251 O63 Mn13 119.0(5) . . ?
Mn15 O63 Mn13 84.94(17) . . ?
C251 O64 Mn24 137.3(6) . . ?
C251 O64 Mn23 117.4(5) . . ?
Mn24 O64 Mn23 88.56(19) . . ?
Mn25 O65 Mn21 127.9(2) . . ?
Mn25 O65 Mn14 111.9(2) . . ?
Mn21 O65 Mn14 111.7(2) . . ?
Mn25 O65 Mn22 102.7(2) . . ?
Mn21 O65 Mn22 98.22(19) . . ?
Mn14 O65 Mn22 97.68(18) . . ?
Mn19 O66 Mn25 111.3(2) . . ?
Mn19 O66 Mn16 109.5(2) . . ?
Mn25 O66 Mn16 130.7(2) . . ?
Mn19 O66 Mn22 99.56(19) . . ?
Mn25 O66 Mn22 101.24(19) . . ?
Mn16 O66 Mn22 98.12(18) . . ?
Mn23 O67 Mn16 117.6(3) . . ?
Mn23 O67 Mn15 125.8(2) . . ?
Mn16 O67 Mn15 104.2(2) . . ?
Mn23 O67 Mn22 104.1(2) . . ?
Mn16 O67 Mn22 102.34(18) . . ?
Mn15 O67 Mn22 98.62(19) . . ?
Mn17 O68 Mn21 114.8(3) . . ?
Mn17 O68 Mn20 126.5(2) . . ?
Mn21 O68 Mn20 106.8(2) . . ?
Mn17 O68 Mn22 102.75(19) . . ?
Mn21 O68 Mn22 101.5(2) . . ?
Mn20 O68 Mn22 100.0(2) . . ?
Mn13 O69 Mn24 125.1(2) . . ?
Mn13 O69 Mn17 112.7(2) . . ?
Mn24 O69 Mn17 112.7(2) . . ?
Mn13 O69 Mn22 99.95(19) . . ?
Mn24 O69 Mn22 101.0(2) . . ?
Mn17 O69 Mn22 100.03(18) . . ?
Mn19 O70 Mn18 119.4(2) . . ?
Mn19 O70 Mn20 123.9(2) . . ?
Mn18 O70 Mn20 104.0(2) . . ?
Mn19 O70 Mn22 102.5(2) . . ?
Mn18 O70 Mn22 101.81(19) . . ?
Mn20 O70 Mn22 101.2(2) . . ?
Mn18 O71 Mn24 128.0(3) . . ?
Mn18 O71 Mn23 112.2(2) . . ?
Mn24 O71 Mn23 110.9(2) . . ?
Mn18 O71 Mn22 99.54(17) . . ?
Mn24 O71 Mn22 100.3(2) . . ?
Mn23 O71 Mn22 99.8(2) . . ?
Mn14 O72 Mn13 119.1(2) . . ?
Mn14 O72 Mn15 122.0(2) . . ?
Mn13 O72 Mn15 105.52(19) . . ?
Mn14 O72 Mn22 103.5(2) . . ?
Mn13 O72 Mn22 101.5(2) . . ?
Mn15 O72 Mn22 101.60(19) . . ?
O2 C1 O1 126.6(9) . . ?
O2 C1 C2 116.5(9) . . ?
O1 C1 C2 116.8(9) . . ?
C7 C2 C3 121.8(10) . . ?
C7 C2 C1 119.5(11) . . ?
C3 C2 C1 118.7(10) . . ?
C2 C3 C4 119.4(11) . . ?
C2 C3 H3A 120.3 . . ?
C4 C3 H3A 120.3 . . ?
C5 C4 C3 118.4(14) . . ?
C5 C4 H4A 120.8 . . ?
C3 C4 H4A 120.8 . . ?
C4 C5 C6 121.9(14) . . ?
C4 C5 H5A 119.0 . . ?
C6 C5 H5A 119.0 . . ?
C5 C6 C7 119.3(12) . . ?
C5 C6 H6A 120.3 . . ?
C7 C6 H6A 120.3 . . ?
C2 C7 C6 118.9(11) . . ?
C2 C7 H7A 120.6 . . ?
C6 C7 H7A 120.6 . . ?
O3 C11 O4 127.2(11) . . ?
O3 C11 C12 117.7(12) . . ?
O4 C11 C12 115.1(11) . . ?
C17 C12 C13 125.0(12) . . ?
C17 C12 C11 119.7(13) . . ?
C13 C12 C11 115.3(13) . . ?
C14 C13 C12 119.6(17) . . ?
C14 C13 H13A 120.2 . . ?
C12 C13 H13A 120.2 . . ?
C13 C14 C15 115(2) . . ?
C13 C14 H14A 122.7 . . ?
C15 C14 H14A 122.7 . . ?
C16 C15 C14 127(2) . . ?
C16 C15 H15A 116.7 . . ?
C14 C15 H15A 116.7 . . ?
C15 C16 C17 117(2) . . ?
C15 C16 H16A 121.3 . . ?
C17 C16 H16A 121.3 . . ?
C12 C17 C16 116.6(15) . . ?
C12 C17 H17A 121.7 . . ?
C16 C17 H17A 121.7 . . ?
O6 C21 O5 124.2(8) . . ?
O6 C21 C22 120.7(9) . . ?
O5 C21 C22 115.1(9) . . ?
C23 C22 C27 121.1(9) . . ?
C23 C22 C21 120.1(9) . . ?
C27 C22 C21 118.8(10) . . ?
C22 C23 C24 120.0(11) . . ?
C22 C23 H23A 120.0 . . ?
C24 C23 H23A 120.0 . . ?
C23 C24 C25 120.1(12) . . ?
C23 C24 H24A 120.0 . . ?
C25 C24 H24A 120.0 . . ?
C26 C25 C24 120.2(12) . . ?
C26 C25 H25A 119.9 . . ?
C24 C25 H25A 119.9 . . ?
C25 C26 C27 120.9(11) . . ?
C25 C26 H26A 119.6 . . ?
C27 C26 H26A 119.6 . . ?
C22 C27 C26 117.7(9) . . ?
C22 C27 H27A 121.2 . . ?
C26 C27 H27A 121.2 . . ?
O7 C31 O8 126.4(9) . . ?
O7 C31 C32 118.1(9) . . ?
O8 C31 C32 115.5(9) . . ?
C33 C32 C37 121.2(9) . . ?
C33 C32 C31 118.9(10) . . ?
C37 C32 C31 119.9(10) . . ?
C32 C33 C34 119.9(11) . . ?
C32 C33 H33A 120.0 . . ?
C34 C33 H33A 120.0 . . ?
C33 C34 C35 116.5(12) . . ?
C33 C34 H34A 121.8 . . ?
C35 C34 H34A 121.8 . . ?
C36 C35 C34 122.1(12) . . ?
C36 C35 H35A 119.0 . . ?
C34 C35 H35A 119.0 . . ?
C37 C36 C35 119.3(14) . . ?
C37 C36 H36A 120.4 . . ?
C35 C36 H36A 120.4 . . ?
C36 C37 C32 121.1(12) . . ?
C36 C37 H37A 119.5 . . ?
C32 C37 H37A 119.5 . . ?
O9 C41 O10 125.6(9) . . ?
O9 C41 C42 120.7(9) . . ?
O10 C41 C42 113.5(9) . . ?
C43 C42 C47 118.6(9) . . ?
C43 C42 C41 120.4(10) . . ?
C47 C42 C41 120.8(10) . . ?
C44 C43 C42 121.9(10) . . ?
C44 C43 H43A 119.0 . . ?
C42 C43 H43A 119.0 . . ?
C43 C44 C45 119.3(12) . . ?
C43 C44 H44A 120.4 . . ?
C45 C44 H44A 120.4 . . ?
C44 C45 C46 124.3(12) . . ?
C44 C45 H45A 117.9 . . ?
C46 C45 H45A 117.9 . . ?
C47 C46 C45 116.4(13) . . ?
C47 C46 H46A 121.8 . . ?
C45 C46 H46A 121.8 . . ?
C46 C47 C42 119.1(11) . . ?
C46 C47 H47A 120.4 . . ?
C42 C47 H47A 120.4 . . ?
O12 C51 O11 126.6(9) . . ?
O12 C51 C52 119.9(9) . . ?
O11 C51 C52 113.4(9) . . ?
C53 C52 C57 117.8(10) . . ?
C53 C52 C51 122.5(10) . . ?
C57 C52 C51 119.7(11) . . ?
C52 C53 C54 118.3(10) . . ?
C52 C53 H53A 120.8 . . ?
C54 C53 H53A 120.8 . . ?
C55 C54 C53 122.7(12) . . ?
C55 C54 H54A 118.7 . . ?
C53 C54 H54A 118.7 . . ?
C54 C55 C56 120.4(13) . . ?
C54 C55 H55A 119.8 . . ?
C56 C55 H55A 119.8 . . ?
C55 C56 C57 118.8(12) . . ?
C55 C56 H56A 120.6 . . ?
C57 C56 H56A 120.6 . . ?
C52 C57 C56 122.0(11) . . ?
C52 C57 H57A 119.0 . . ?
C56 C57 H57A 119.0 . . ?
O14 C61 O13 127.8(10) . . ?
O14 C61 C62 118.1(10) . . ?
O13 C61 C62 114.1(10) . . ?
C67 C62 C63 118.1(11) . . ?
C67 C62 C61 118.2(12) . . ?
C63 C62 C61 123.6(11) . . ?
C62 C63 C64 121.6(11) . . ?
C62 C63 H63A 119.2 . . ?
C64 C63 H63A 119.2 . . ?
C65 C64 C63 118.4(13) . . ?
C65 C64 H64A 120.8 . . ?
C63 C64 H64A 120.8 . . ?
C64 C65 C66 122.3(15) . . ?
C64 C65 H65A 118.8 . . ?
C66 C65 H65A 118.8 . . ?
C65 C66 C67 116.3(14) . . ?
C65 C66 H66A 121.8 . . ?
C67 C66 H66A 121.8 . . ?
C62 C67 C66 123.1(13) . . ?
C62 C67 H67A 118.4 . . ?
C66 C67 H67A 118.4 . . ?
O15 C71 O16 126.4(9) . . ?
O15 C71 C72 116.9(9) . . ?
O16 C71 C72 116.6(9) . . ?
C73 C72 C77 119.3(10) . . ?
C73 C72 C71 120.6(11) . . ?
C77 C72 C71 120.0(10) . . ?
C72 C73 C74 122.9(12) . . ?
C72 C73 H73A 118.6 . . ?
C74 C73 H73A 118.6 . . ?
C75 C74 C73 116.7(14) . . ?
C75 C74 H74A 121.6 . . ?
C73 C74 H74A 121.6 . . ?
C76 C75 C74 122.2(15) . . ?
C76 C75 H75A 118.9 . . ?
C74 C75 H75A 118.9 . . ?
C75 C76 C77 119.9(12) . . ?
C75 C76 H76A 120.0 . . ?
C77 C76 H76A 120.0 . . ?
C76 C77 C72 118.9(10) . . ?
C76 C77 H77A 120.5 . . ?
C72 C77 H77A 120.5 . . ?
O18 C81 O17 126.3(8) . . ?
O18 C81 C82 121.2(8) . . ?
O17 C81 C82 112.4(8) . . ?
C87 C82 C83 119.0(9) . . ?
C87 C82 C81 118.1(9) . . ?
C83 C82 C81 122.9(9) . . ?
C82 C83 C84 122.5(9) . . ?
C82 C83 H83A 118.8 . . ?
C84 C83 H83A 118.8 . . ?
C85 C84 C83 117.3(10) . . ?
C85 C84 H84A 121.3 . . ?
C83 C84 H84A 121.3 . . ?
C84 C85 C86 122.8(10) . . ?
C84 C85 H85A 118.6 . . ?
C86 C85 H85A 118.6 . . ?
C85 C86 C87 118.1(10) . . ?
C85 C86 H86A 121.0 . . ?
C87 C86 H86A 121.0 . . ?
C82 C87 C86 120.3(9) . . ?
C82 C87 H87A 119.8 . . ?
C86 C87 H87A 119.8 . . ?
O20 C91 O19 125.4(9) . . ?
O20 C91 C92 119.1(9) . . ?
O19 C91 C92 115.5(10) . . ?
C93 C92 C97 120.0 . . ?
C93 C92 C91 122.2(8) . . ?
C97 C92 C91 116.5(8) . . ?
C92 C93 C94 120.0 . . ?
C92 C93 H93A 120.0 . . ?
C94 C93 H93A 120.0 . . ?
C93 C94 C95 120.0 . . ?
C93 C94 H94A 120.0 . . ?
C95 C94 H94A 120.0 . . ?
C96 C95 C94 120.0 . . ?
C96 C95 H95A 120.0 . . ?
C94 C95 H95A 120.0 . . ?
C95 C96 C97 120.0 . . ?
C95 C96 H96A 120.0 . . ?
C97 C96 H96A 120.0 . . ?
C96 C97 C92 120.0 . . ?
C96 C97 H97A 120.0 . . ?
C92 C97 H97A 120.0 . . ?
O21 C101 O22 126.5(9) . . ?
O21 C101 C102 119.9(9) . . ?
O22 C101 C102 113.6(8) . . ?
C103 C102 C107 121.0(10) . . ?
C103 C102 C101 118.1(9) . . ?
C107 C102 C101 120.9(10) . . ?
C102 C103 C104 119.0(10) . . ?
C102 C103 H10A 120.5 . . ?
C104 C103 H10A 120.5 . . ?
C105 C104 C103 122.0(12) . . ?
C105 C104 H10B 119.0 . . ?
C103 C104 H10B 119.0 . . ?
C106 C105 C104 117.2(12) . . ?
C106 C105 H10C 121.4 . . ?
C104 C105 H10C 121.4 . . ?
C105 C106 C107 122.6(12) . . ?
C105 C106 H10D 118.7 . . ?
C107 C106 H10D 118.7 . . ?
C102 C107 C106 117.9(11) . . ?
C102 C107 H10E 121.0 . . ?
C106 C107 H10E 121.0 . . ?
O23 C111 O24 125.9(9) . . ?
O23 C111 C112 117.1(8) . . ?
O24 C111 C112 117.0(9) . . ?
C113 C112 C117 121.6(9) . . ?
C113 C112 C111 119.0(9) . . ?
C117 C112 C111 119.3(9) . . ?
C114 C113 C112 121.2(11) . . ?
C114 C113 H11A 119.4 . . ?
C112 C113 H11A 119.4 . . ?
C113 C114 C115 116.8(13) . . ?
C113 C114 H11B 121.6 . . ?
C115 C114 H11B 121.6 . . ?
C114 C115 C116 125.6(12) . . ?
C114 C115 H11C 117.2 . . ?
C116 C115 H11C 117.2 . . ?
C117 C116 C115 115.3(11) . . ?
C117 C116 H11D 122.4 . . ?
C115 C116 H11D 122.4 . . ?
C112 C117 C116 119.3(9) . . ?
C112 C117 H11E 120.3 . . ?
C116 C117 H11E 120.3 . . ?
O25 C121 O26 126.7(9) . . ?
O25 C121 C122 118.7(9) . . ?
O26 C121 C122 114.7(9) . . ?
C123 C122 C127 117.0(10) . . ?
C123 C122 C121 120.4(10) . . ?
C127 C122 C121 122.5(10) . . ?
C122 C123 C124 120.4(11) . . ?
C122 C123 H12A 119.8 . . ?
C124 C123 H12A 119.8 . . ?
C125 C124 C123 122.4(14) . . ?
C125 C124 H12B 118.8 . . ?
C123 C124 H12B 118.8 . . ?
C124 C125 C126 118.0(15) . . ?
C124 C125 H12C 121.0 . . ?
C126 C125 H12C 121.0 . . ?
C125 C126 C127 120.4(13) . . ?
C125 C126 H12D 119.8 . . ?
C127 C126 H12D 119.8 . . ?
C122 C127 C126 121.5(11) . . ?
C122 C127 H12E 119.2 . . ?
C126 C127 H12E 119.2 . . ?
O27 C131 O28 123.2(10) . . ?
O27 C131 C132 118.8(10) . . ?
O28 C131 C132 117.9(10) . . ?
C133 C132 C137 118.4(9) . . ?
C133 C132 C131 122.1(11) . . ?
C137 C132 C131 119.5(10) . . ?
C132 C133 C134 118.3(11) . . ?
C132 C133 H13B 120.9 . . ?
C134 C133 H13B 120.9 . . ?
C135 C134 C133 126.7(12) . . ?
C135 C134 H13C 116.7 . . ?
C133 C134 H13C 116.7 . . ?
C136 C135 C134 114.6(12) . . ?
C136 C135 H13D 122.7 . . ?
C134 C135 H13D 122.7 . . ?
C135 C136 C137 123.8(12) . . ?
C135 C136 H13E 118.1 . . ?
C137 C136 H13E 118.1 . . ?
C136 C137 C132 118.2(10) . . ?
C136 C137 H13F 120.9 . . ?
C132 C137 H13F 120.9 . . ?
O30 C141 O29 125.3(10) . . ?
O30 C141 C142 119.4(11) . . ?
O29 C141 C142 115.1(11) . . ?
C147 C142 C143 119.9(11) . . ?
C147 C142 C141 120.5(13) . . ?
C143 C142 C141 119.5(12) . . ?
C142 C143 C144 120.5(14) . . ?
C142 C143 H14B 119.8 . . ?
C144 C143 H14B 119.8 . . ?
C145 C144 C143 112.5(16) . . ?
C145 C144 H14C 123.8 . . ?
C143 C144 H14C 123.8 . . ?
C146 C145 C144 132(3) . . ?
C146 C145 H14D 114.2 . . ?
C144 C145 H14D 114.2 . . ?
C145 C146 C147 111(2) . . ?
C145 C146 H14E 124.3 . . ?
C147 C146 H14E 124.3 . . ?
C142 C147 C146 123.9(16) . . ?
C142 C147 H14F 118.1 . . ?
C146 C147 H14F 118.1 . . ?
O32 C151 O31 125.9(10) . . ?
O32 C151 C152 118.6(11) . . ?
O31 C151 C152 115.5(10) . . ?
C157 C152 C153 118.7(11) . . ?
C157 C152 C151 119.4(12) . . ?
C153 C152 C151 121.9(12) . . ?
C152 C153 C154 123.4(14) . . ?
C152 C153 H15B 118.3 . . ?
C154 C153 H15B 118.3 . . ?
C155 C154 C153 115.6(17) . . ?
C155 C154 H15C 122.2 . . ?
C153 C154 H15C 122.2 . . ?
C154 C155 C156 124.1(16) . . ?
C154 C155 H15D 117.9 . . ?
C156 C155 H15D 117.9 . . ?
C155 C156 C157 118.2(14) . . ?
C155 C156 H15E 120.9 . . ?
C157 C156 H15E 120.9 . . ?
C152 C157 C156 119.9(13) . . ?
C152 C157 H15F 120.1 . . ?
C156 C157 H15F 120.1 . . ?
O33 C161 O34 123.7(10) . . ?
O33 C161 C162 119.0(9) . . ?
O34 C161 C162 117.4(9) . . ?
C163 C162 C167 119.5(11) . . ?
C163 C162 C161 120.7(10) . . ?
C167 C162 C161 119.8(10) . . ?
C162 C163 C164 119.7(11) . . ?
C162 C163 H16B 120.2 . . ?
C164 C163 H16B 120.2 . . ?
C165 C164 C163 123.0(12) . . ?
C165 C164 H16C 118.5 . . ?
C163 C164 H16C 118.5 . . ?
C166 C165 C164 115.3(14) . . ?
C166 C165 H16D 122.4 . . ?
C164 C165 H16D 122.4 . . ?
C165 C166 C167 123.6(12) . . ?
C165 C166 H16E 118.2 . . ?
C167 C166 H16E 118.2 . . ?
C162 C167 C166 118.9(9) . . ?
C162 C167 H16F 120.5 . . ?
C166 C167 H16F 120.5 . . ?
O36 C171 O35 126.2(8) . . ?
O36 C171 C172 118.7(8) . . ?
O35 C171 C172 115.1(8) . . ?
C177 C172 C173 119.4(9) . . ?
C177 C172 C171 119.3(9) . . ?
C173 C172 C171 121.3(9) . . ?
C174 C173 C172 119.2(10) . . ?
C174 C173 H17B 120.4 . . ?
C172 C173 H17B 120.4 . . ?
C175 C174 C173 120.0(10) . . ?
C175 C174 H17C 120.0 . . ?
C173 C174 H17C 120.0 . . ?
C174 C175 C176 121.3(10) . . ?
C174 C175 H17D 119.3 . . ?
C176 C175 H17D 119.3 . . ?
C175 C176 C177 120.5(10) . . ?
C175 C176 H17E 119.8 . . ?
C177 C176 H17E 119.8 . . ?
C176 C177 C172 119.5(9) . . ?
C176 C177 H17F 120.2 . . ?
C172 C177 H17F 120.2 . . ?
O38 C181 O37 139.6(16) . . ?
O38 C181 C182 121.6(14) . . ?
O37 C181 C182 98.1(11) . . ?
C183 C182 C187 120.0 . . ?
C183 C182 C181 118.4(12) . . ?
C187 C182 C181 121.4(12) . . ?
C182 C183 C184 120.0 . . ?
C182 C183 H18A 120.0 . . ?
C184 C183 H18A 120.0 . . ?
C183 C184 C185 120.0 . . ?
C183 C184 H18B 120.0 . . ?
C185 C184 H18B 120.0 . . ?
C186 C185 C184 120.0 . . ?
C186 C185 H18C 120.0 . . ?
C184 C185 H18C 120.0 . . ?
C185 C186 C187 120.0 . . ?
C185 C186 H18D 120.0 . . ?
C187 C186 H18D 120.0 . . ?
C186 C187 C182 120.0 . . ?
C186 C187 H18E 120.0 . . ?
C182 C187 H18E 120.0 . . ?
O39 C191 O40 123.2(8) . . ?
O39 C191 C192 121.2(9) . . ?
O40 C191 C192 115.6(8) . . ?
C197 C192 C193 118.6(8) . . ?
C197 C192 C191 122.8(9) . . ?
C193 C192 C191 118.6(9) . . ?
C192 C193 C194 120.2(9) . . ?
C192 C193 H19A 119.9 . . ?
C194 C193 H19A 119.9 . . ?
C195 C194 C193 120.2(10) . . ?
C195 C194 H19B 119.9 . . ?
C193 C194 H19B 119.9 . . ?
C196 C195 C194 119.2(11) . . ?
C196 C195 H19C 120.4 . . ?
C194 C195 H19C 120.4 . . ?
C195 C196 C197 121.3(10) . . ?
C195 C196 H19D 119.3 . . ?
C197 C196 H19D 119.3 . . ?
C192 C197 C196 120.4(9) . . ?
C192 C197 H19E 119.8 . . ?
C196 C197 H19E 119.8 . . ?
O41 C201 O42 127.0(8) . . ?
O41 C201 C202 117.5(8) . . ?
O42 C201 C202 115.5(8) . . ?
C207 C202 C203 121.9(9) . . ?
C207 C202 C201 120.7(9) . . ?
C203 C202 C201 117.4(9) . . ?
C202 C203 C204 116.1(9) . . ?
C202 C203 H20A 122.0 . . ?
C204 C203 H20A 122.0 . . ?
C205 C204 C203 120.0(10) . . ?
C205 C204 H20B 120.0 . . ?
C203 C204 H20B 120.0 . . ?
C206 C205 C204 122.2(10) . . ?
C206 C205 H20C 118.9 . . ?
C204 C205 H20C 118.9 . . ?
C205 C206 C207 119.0(10) . . ?
C205 C206 H20D 120.5 . . ?
C207 C206 H20D 120.5 . . ?
C202 C207 C206 120.8(9) . . ?
C202 C207 H20E 119.6 . . ?
C206 C207 H20E 119.6 . . ?
O44 C211 O43 124.2(8) . . ?
O44 C211 C212 118.6(7) . . ?
O43 C211 C212 117.1(8) . . ?
C213 C212 C217 120.8(8) . . ?
C213 C212 C211 119.1(8) . . ?
C217 C212 C211 120.0(8) . . ?
C212 C213 C214 119.0(9) . . ?
C212 C213 H21A 120.5 . . ?
C214 C213 H21A 120.5 . . ?
C215 C214 C213 122.2(9) . . ?
C215 C214 H21B 118.9 . . ?
C213 C214 H21B 118.9 . . ?
C216 C215 C214 118.3(10) . . ?
C216 C215 H21C 120.8 . . ?
C214 C215 H21C 120.8 . . ?
C215 C216 C217 120.3(9) . . ?
C215 C216 H21D 119.8 . . ?
C217 C216 H21D 119.8 . . ?
C212 C217 C216 119.3(8) . . ?
C212 C217 H21E 120.4 . . ?
C216 C217 H21E 120.4 . . ?
O45 C221 O46 122.8(8) . . ?
O45 C221 C222 117.8(9) . . ?
O46 C221 C222 119.4(9) . . ?
C227 C222 C223 120.7(9) . . ?
C227 C222 C221 119.9(9) . . ?
C223 C222 C221 119.4(9) . . ?
C224 C223 C222 118.4(9) . . ?
C224 C223 H22A 120.8 . . ?
C222 C223 H22A 120.8 . . ?
C223 C224 C225 119.8(10) . . ?
C223 C224 H22B 120.1 . . ?
C225 C224 H22B 120.1 . . ?
C226 C225 C224 121.4(10) . . ?
C226 C225 H22C 119.3 . . ?
C224 C225 H22C 119.3 . . ?
C225 C226 C227 120.2(10) . . ?
C225 C226 H22D 119.9 . . ?
C227 C226 H22D 119.9 . . ?
C226 C227 C222 119.4(10) . . ?
C226 C227 H22E 120.3 . . ?
C222 C227 H22E 120.3 . . ?
O48 C231 O47 123.2(11) . . ?
O48 C231 C232 122.2(9) . . ?
O47 C231 C232 114.6(9) . . ?
C233 C232 C237 120.4(10) . . ?
C233 C232 C231 122.5(10) . . ?
C237 C232 C231 117.1(10) . . ?
C232 C233 C234 118.9(11) . . ?
C232 C233 H23B 120.6 . . ?
C234 C233 H23B 120.6 . . ?
C235 C234 C233 119.5(11) . . ?
C235 C234 H23C 120.3 . . ?
C233 C234 H23C 120.3 . . ?
C236 C235 C234 121.8(12) . . ?
C236 C235 H23D 119.1 . . ?
C234 C235 H23D 119.1 . . ?
C235 C236 C237 117.7(12) . . ?
C235 C236 H23E 121.1 . . ?
C237 C236 H23E 121.1 . . ?
C232 C237 C236 121.7(11) . . ?
C232 C237 H23F 119.2 . . ?
C236 C237 H23F 119.2 . . ?
O50 C241 O49 123.7(8) . . ?
O50 C241 C242 117.9(9) . . ?
O49 C241 C242 118.4(8) . . ?
C247 C242 C243 118.9(11) . . ?
C247 C242 C241 121.0(11) . . ?
C243 C242 C241 119.9(10) . . ?
C242 C243 C244 125.4(11) . . ?
C242 C243 H24B 117.3 . . ?
C244 C243 H24B 117.3 . . ?
C243 C244 C245 111.6(11) . . ?
C243 C244 H24C 124.2 . . ?
C245 C244 H24C 124.2 . . ?
C246 C245 C244 124.5(10) . . ?
C246 C245 H24D 117.7 . . ?
C244 C245 H24D 117.7 . . ?
C245 C246 C247 117.8(11) . . ?
C245 C246 H24E 121.1 . . ?
C247 C246 H24E 121.1 . . ?
C242 C247 C246 120.8(11) . . ?
C242 C247 H24F 119.6 . . ?
C246 C247 H24F 119.6 . . ?
O64 C251 O63 123.2(8) . . ?
O64 C251 C252 119.4(9) . . ?
O63 C251 C252 117.2(9) . . ?
C257 C252 C253 120.0(9) . . ?
C257 C252 C251 121.8(10) . . ?
C253 C252 C251 118.3(9) . . ?
C252 C253 C254 119.6(10) . . ?
C252 C253 H25B 120.2 . . ?
C254 C253 H25B 120.2 . . ?
C255 C254 C253 120.3(12) . . ?
C255 C254 H25C 119.8 . . ?
C253 C254 H25C 119.8 . . ?
C254 C255 C256 120.8(11) . . ?
C254 C255 H25D 119.6 . . ?
C256 C255 H25D 119.6 . . ?
C257 C256 C255 118.8(12) . . ?
C257 C256 H25E 120.6 . . ?
C255 C256 H25E 120.6 . . ?
C252 C257 C256 120.5(11) . . ?
C252 C257 H25F 119.8 . . ?
C256 C257 H25F 119.8 . . ?
N16 C350 C351 139(4) . . ?
C350 C351 H35D 109.5 . . ?
C350 C351 H35E 109.5 . . ?
H35D C351 H35E 109.5 . . ?
C350 C351 H35F 109.5 . . ?
H35D C351 H35F 109.5 . . ?
H35E C351 H35F 109.5 . . ?
N361 C362 C363 171.3 . . ?
N364 C365 C366 159.3 . . ?
N371 C372 C373 132.9 . . ?
N374 C375 C376 136.9 . . ?
N381 C382 C383 166.6 . . ?
N391 C392 C393 170.1 . . ?
N401 C402 C403 166.3 . . ?
N411 C412 C413 160.0 . . ?

loop_
_geom_bond_atom_site_label_1
_geom_bond_atom_site_label_2
_geom_bond_distance
_geom_bond_site_symmetry_2
_geom_bond_publ_flag
Mn1 O53 1.850(5) . ?
Mn1 O52 1.879(5) . ?
Mn1 O1 1.932(5) . ?
Mn1 O34 1.942(6) . ?
Mn1 O36 2.053(5) . ?
Mn2 O51 1.882(5) . ?
Mn2 O52 1.909(5) . ?
Mn2 O2 1.932(6) . ?
Mn2 O5 1.960(5) . ?
Mn2 O3 2.140(6) . ?
Mn2 N1 2.304(7) . ?
Mn3 O51 1.865(5) . ?
Mn3 O62 1.870(5) . ?
Mn3 O4 1.911(6) . ?
Mn3 O7 1.943(6) . ?
Mn3 O6 2.086(5) . ?
Mn3 Mn24 2.7961(16) . ?
Mn4 O61 1.865(5) . ?
Mn4 O62 1.908(5) . ?
Mn4 O11 1.936(6) . ?
Mn4 O8 1.947(6) . ?
Mn4 O9 2.127(5) . ?
Mn4 N4 2.350(7) . ?
Mn5 O61 1.845(5) . ?
Mn5 O60 1.886(4) . ?
Mn5 O13 1.935(6) . ?
Mn5 O10 1.949(6) . ?
Mn5 O12 2.062(6) . ?
Mn5 Mn13 2.7656(17) . ?
Mn6 O60 1.885(5) . ?
Mn6 O59 1.889(5) . ?
Mn6 O14 1.946(6) . ?
Mn6 O17 1.946(5) . ?
Mn6 O15 2.152(6) . ?
Mn6 N7 2.314(7) . ?
Mn7 O59 1.867(4) . ?
Mn7 O58 1.870(5) . ?
Mn7 O16 1.921(6) . ?
Mn7 O19 1.924(6) . ?
Mn7 O18 2.080(5) . ?
Mn7 Mn14 2.8205(18) . ?
Mn8 O57 1.878(5) . ?
Mn8 O58 1.883(5) . ?
Mn8 O23 1.933(6) . ?
Mn8 O20 1.939(6) . ?
Mn8 O21 2.155(6) . ?
Mn8 N10 2.363(7) . ?
Mn9 O57 1.850(5) . ?
Mn9 O56 1.871(5) . ?
Mn9 O22 1.926(6) . ?
Mn9 O25 1.949(5) . ?
Mn9 O24 2.099(5) . ?
Mn10 O55 1.878(5) . ?
Mn10 O56 1.883(5) . ?
Mn10 O29 1.927(6) . ?
Mn10 O26 1.942(6) . ?
Mn10 O27 2.170(6) . ?
Mn10 N17 2.344(6) . ?
Mn11 O55 1.854(5) . ?
Mn11 O54 1.882(5) . ?
Mn11 O28 1.951(6) . ?
Mn11 O31 1.959(7) . ?
Mn11 O30 2.064(6) . ?
Mn11 Mn19 2.8364(18) . ?
Mn12 O53 1.890(5) . ?
Mn12 O54 1.902(5) . ?
Mn12 O32 1.955(6) . ?
Mn12 O35 1.969(6) . ?
Mn12 O33 2.141(6) . ?
Mn12 N13 2.266(7) . ?
Mn13 O61 1.883(4) . ?
Mn13 O60 1.886(5) . ?
Mn13 O69 1.897(5) . ?
Mn13 O72 1.923(4) . ?
Mn13 O37 2.251(8) . ?
Mn13 O63 2.525(5) . ?
Mn13 Mn17 3.1837(17) . ?
Mn13 Mn15 3.1991(17) . ?
Mn14 O72 1.859(4) . ?
Mn14 O59 1.868(5) . ?
Mn14 O58 1.877(5) . ?
Mn14 O65 1.956(5) . ?
Mn14 O39 2.199(5) . ?
Mn14 O38 2.462(7) . ?
Mn14 Mn25 3.1761(18) . ?
Mn14 Mn21 3.2231(17) . ?
Mn15 O72 2.093(4) . ?
Mn15 N7 2.102(7) . ?
Mn15 O67 2.194(5) . ?
Mn15 O40 2.197(5) . ?
Mn15 N16 2.198(12) . ?
Mn15 O63 2.200(5) . ?
Mn15 Mn16 3.2370(18) . ?
Mn16 O67 1.901(5) . ?
Mn16 O66 1.943(4) . ?
Mn16 O42 1.952(5) . ?
Mn16 N17 1.965(6) . ?
Mn16 O40 2.178(5) . ?
Mn16 O48 2.383(6) . ?
Mn16 Mn19 3.1505(17) . ?
Mn17 O68 1.898(5) . ?
Mn17 O69 1.928(4) . ?
Mn17 O43 1.961(5) . ?
Mn17 N4 2.005(7) . ?
Mn17 O45 2.198(5) . ?
Mn17 Mn24 3.1966(16) . ?
Mn17 Mn21 3.2017(17) . ?
Mn18 O53 1.867(5) . ?
Mn18 O52 1.897(5) . ?
Mn18 O71 1.898(5) . ?
Mn18 O70 1.913(4) . ?
Mn18 O46 2.204(5) . ?
Mn18 O47 2.466(6) . ?
Mn18 Mn20 3.1446(16) . ?
Mn18 Mn23 3.1677(17) . ?
Mn19 O55 1.866(5) . ?
Mn19 O54 1.868(5) . ?
Mn19 O70 1.904(5) . ?
Mn19 O66 1.916(5) . ?
Mn19 O48 2.205(5) . ?
Mn20 N13 2.074(7) . ?
Mn20 O70 2.074(4) . ?
Mn20 O68 2.106(5) . ?
Mn20 N20 2.176(8) . ?
Mn20 O49 2.178(5) . ?
Mn20 O46 2.223(5) . ?
Mn20 Mn21 3.2208(18) . ?
Mn21 O68 1.902(5) . ?
Mn21 O65 1.938(4) . ?
Mn21 O44 1.945(5) . ?
Mn21 N10 1.994(6) . ?
Mn21 O49 2.205(5) . ?
Mn21 O38 2.211(8) . ?
Mn22 O67 2.275(4) . ?
Mn22 O72 2.277(5) . ?
Mn22 O70 2.287(5) . ?
Mn22 O68 2.293(5) . ?
Mn22 O69 2.343(5) . ?
Mn22 O65 2.357(4) . ?
Mn22 O66 2.359(4) . ?
Mn22 O71 2.365(5) . ?
Mn23 O67 1.888(5) . ?
Mn23 O71 1.919(4) . ?
Mn23 O41 1.923(5) . ?
Mn23 N1 2.002(7) . ?
Mn23 O47 2.196(6) . ?
Mn23 O64 2.296(5) . ?
Mn23 Mn24 3.1563(17) . ?
Mn24 O51 1.870(5) . ?
Mn24 O62 1.889(5) . ?
Mn24 O71 1.913(4) . ?
Mn24 O69 1.913(5) . ?
Mn24 O64 2.224(5) . ?
Mn25 O57 1.867(5) . ?
Mn25 O65 1.876(5) . ?
Mn25 O56 1.877(4) . ?
Mn25 O66 1.920(4) . ?
Mn25 O50 2.167(6) . ?
N1 N2 1.228(8) . ?
N2 N3 1.140(9) . ?
N4 N5 1.218(9) . ?
N5 N6 1.164(9) . ?
N7 N8 1.197(9) . ?
N8 N9 1.187(10) . ?
N10 N11 1.200(8) . ?
N11 N12 1.151(8) . ?
N13 N14 1.225(10) . ?
N14 N15 1.179(10) . ?
N16 C350 0.85(3) . ?
N17 N18 1.219(8) . ?
N18 N19 1.163(8) . ?
N20 C348 1.212(15) . ?
N20 C352 1.213(15) . ?
C348 C349 1.493(17) . ?
C349 H34A 0.9800 . ?
C349 H34B 0.9800 . ?
C349 H34C 0.9800 . ?
C352 C353 1.491(17) . ?
C353 H35A 0.9800 . ?
C353 H35B 0.9800 . ?
C353 H35C 0.9800 . ?
O1 C1 1.273(9) . ?
O2 C1 1.245(9) . ?
O3 C11 1.223(11) . ?
O4 C11 1.267(12) . ?
O5 C21 1.268(9) . ?
O6 C21 1.252(9) . ?
O7 C31 1.248(10) . ?
O8 C31 1.259(10) . ?
O9 C41 1.209(9) . ?
O10 C41 1.297(9) . ?
O11 C51 1.293(10) . ?
O12 C51 1.247(10) . ?
O13 C61 1.296(11) . ?
O14 C61 1.214(10) . ?
O15 C71 1.227(9) . ?
O16 C71 1.274(9) . ?
O17 C81 1.282(8) . ?
O18 C81 1.234(9) . ?
O19 C91 1.288(10) . ?
O20 C91 1.236(11) . ?
O21 C101 1.222(9) . ?
O22 C101 1.290(10) . ?
O23 C111 1.245(9) . ?
O24 C111 1.278(9) . ?
O25 C121 1.252(9) . ?
O26 C121 1.272(9) . ?
O27 C131 1.239(10) . ?
O28 C131 1.287(11) . ?
O29 C141 1.289(12) . ?
O30 C141 1.232(11) . ?
O31 C151 1.269(10) . ?
O32 C151 1.248(10) . ?
O33 C161 1.237(9) . ?
O34 C161 1.291(9) . ?
O35 C171 1.287(8) . ?
O36 C171 1.221(8) . ?
O37 C181 1.140(11) . ?
O38 C181 0.844(11) . ?
O39 C191 1.216(8) . ?
O40 C191 1.312(9) . ?
O41 C201 1.271(9) . ?
O42 C201 1.296(9) . ?
O43 C211 1.283(8) . ?
O44 C211 1.251(8) . ?
O45 C221 1.257(9) . ?
O46 C221 1.283(9) . ?
O47 C231 1.229(9) . ?
O48 C231 1.171(8) . ?
O49 C241 1.268(8) . ?
O50 C241 1.225(8) . ?
O63 C251 1.280(9) . ?
O64 C251 1.248(10) . ?
C1 C2 1.502(11) . ?
C2 C7 1.331(11) . ?
C2 C3 1.371(12) . ?
C3 C4 1.413(13) . ?
C3 H3A 0.9500 . ?
C4 C5 1.335(14) . ?
C4 H4A 0.9500 . ?
C5 C6 1.372(15) . ?
C5 H5A 0.9500 . ?
C6 C7 1.405(13) . ?
C6 H6A 0.9500 . ?
C7 H7A 0.9500 . ?
C11 C12 1.549(14) . ?
C12 C17 1.385(15) . ?
C12 C13 1.392(16) . ?
C13 C14 1.371(18) . ?
C13 H13A 0.9500 . ?
C14 C15 1.43(2) . ?
C14 H14A 0.9500 . ?
C15 C16 1.36(2) . ?
C15 H15A 0.9500 . ?
C16 C17 1.406(16) . ?
C16 H16A 0.9500 . ?
C17 H17A 0.9500 . ?
C21 C22 1.483(11) . ?
C22 C23 1.371(11) . ?
C22 C27 1.380(11) . ?
C23 C24 1.375(12) . ?
C23 H23A 0.9500 . ?
C24 C25 1.377(14) . ?
C24 H24A 0.9500 . ?
C25 C26 1.352(13) . ?
C25 H25A 0.9500 . ?
C26 C27 1.413(11) . ?
C26 H26A 0.9500 . ?
C27 H27A 0.9500 . ?
C31 C32 1.500(11) . ?
C32 C33 1.372(12) . ?
C32 C37 1.373(13) . ?
C33 C34 1.399(12) . ?
C33 H33A 0.9500 . ?
C34 C35 1.425(16) . ?
C34 H34A 0.9500 . ?
C35 C36 1.367(18) . ?
C35 H35A 0.9500 . ?
C36 C37 1.343(13) . ?
C36 H36A 0.9500 . ?
C37 H37A 0.9500 . ?
C41 C42 1.495(11) . ?
C42 C43 1.407(11) . ?
C42 C47 1.426(12) . ?
C43 C44 1.330(10) . ?
C43 H43A 0.9500 . ?
C44 C45 1.341(13) . ?
C44 H44A 0.9500 . ?
C45 C46 1.415(15) . ?
C45 H45A 0.9500 . ?
C46 C47 1.409(12) . ?
C46 H46A 0.9500 . ?
C47 H47A 0.9500 . ?
C51 C52 1.489(12) . ?
C52 C53 1.385(11) . ?
C52 C57 1.391(13) . ?
C53 C54 1.407(12) . ?
C53 H53A 0.9500 . ?
C54 C55 1.334(14) . ?
C54 H54A 0.9500 . ?
C55 C56 1.351(14) . ?
C55 H55A 0.9500 . ?
C56 C57 1.400(13) . ?
C56 H56A 0.9500 . ?
C57 H57A 0.9500 . ?
C61 C62 1.465(13) . ?
C62 C67 1.368(14) . ?
C62 C63 1.378(11) . ?
C63 C64 1.456(13) . ?
C63 H63A 0.9500 . ?
C64 C65 1.367(16) . ?
C64 H64A 0.9500 . ?
C65 C66 1.406(15) . ?
C65 H65A 0.9500 . ?
C66 C67 1.456(16) . ?
C66 H66A 0.9500 . ?
C67 H67A 0.9500 . ?
C71 C72 1.522(12) . ?
C72 C73 1.347(11) . ?
C72 C77 1.390(11) . ?
C73 C74 1.388(14) . ?
C73 H73A 0.9500 . ?
C74 C75 1.369(16) . ?
C74 H74A 0.9500 . ?
C75 C76 1.361(14) . ?
C75 H75A 0.9500 . ?
C76 C77 1.385(13) . ?
C76 H76A 0.9500 . ?
C77 H77A 0.9500 . ?
C81 C82 1.481(11) . ?
C82 C87 1.358(10) . ?
C82 C83 1.367(10) . ?
C83 C84 1.402(11) . ?
C83 H83A 0.9500 . ?
C84 C85 1.353(11) . ?
C84 H84A 0.9500 . ?
C85 C86 1.372(11) . ?
C85 H85A 0.9500 . ?
C86 C87 1.426(11) . ?
C86 H86A 0.9500 . ?
C87 H87A 0.9500 . ?
C91 C92 1.488(9) . ?
C92 C93 1.3900 . ?
C92 C97 1.3900 . ?
C93 C94 1.3900 . ?
C93 H93A 0.9500 . ?
C94 C95 1.3900 . ?
C94 H94A 0.9500 . ?
C95 C96 1.3900 . ?
C95 H95A 0.9500 . ?
C96 C97 1.3900 . ?
C96 H96A 0.9500 . ?
C97 H97A 0.9500 . ?
C101 C102 1.512(12) . ?
C102 C103 1.360(12) . ?
C102 C107 1.365(11) . ?
C103 C104 1.392(13) . ?
C103 H10A 0.9500 . ?
C104 C105 1.373(13) . ?
C104 H10B 0.9500 . ?
C105 C106 1.351(15) . ?
C105 H10C 0.9500 . ?
C106 C107 1.409(14) . ?
C106 H10D 0.9500 . ?
C107 H10E 0.9500 . ?
C111 C112 1.503(11) . ?
C112 C113 1.359(11) . ?
C112 C117 1.383(11) . ?
C113 C114 1.344(12) . ?
C113 H11A 0.9500 . ?
C114 C115 1.357(16) . ?
C114 H11B 0.9500 . ?
C115 C116 1.394(13) . ?
C115 H11C 0.9500 . ?
C116 C117 1.388(11) . ?
C116 H11D 0.9500 . ?
C117 H11E 0.9500 . ?
C121 C122 1.522(12) . ?
C122 C123 1.362(12) . ?
C122 C127 1.366(11) . ?
C123 C124 1.390(13) . ?
C123 H12A 0.9500 . ?
C124 C125 1.338(14) . ?
C124 H12B 0.9500 . ?
C125 C126 1.348(15) . ?
C125 H12C 0.9500 . ?
C126 C127 1.399(13) . ?
C126 H12D 0.9500 . ?
C127 H12E 0.9500 . ?
C131 C132 1.502(12) . ?
C132 C133 1.340(12) . ?
C132 C137 1.427(12) . ?
C133 C134 1.364(11) . ?
C133 H13B 0.9500 . ?
C134 C135 1.342(14) . ?
C134 H13C 0.9500 . ?
C135 C136 1.339(14) . ?
C135 H13D 0.9500 . ?
C136 C137 1.380(12) . ?
C136 H13E 0.9500 . ?
C137 H13F 0.9500 . ?
C141 C142 1.523(13) . ?
C142 C147 1.347(15) . ?
C142 C143 1.351(14) . ?
C143 C144 1.408(12) . ?
C143 H14B 0.9500 . ?
C144 C145 1.38(2) . ?
C144 H14C 0.9500 . ?
C145 C146 1.29(3) . ?
C145 H14D 0.9500 . ?
C146 C147 1.40(2) . ?
C146 H14E 0.9500 . ?
C147 H14F 0.9500 . ?
C151 C152 1.481(13) . ?
C152 C157 1.351(13) . ?
C152 C153 1.364(13) . ?
C153 C154 1.395(15) . ?
C153 H15B 0.9500 . ?
C154 C155 1.334(18) . ?
C154 H15C 0.9500 . ?
C155 C156 1.365(17) . ?
C155 H15D 0.9500 . ?
C156 C157 1.405(14) . ?
C156 H15E 0.9500 . ?
C157 H15F 0.9500 . ?
C161 C162 1.479(12) . ?
C162 C163 1.341(12) . ?
C162 C167 1.360(10) . ?
C163 C164 1.386(14) . ?
C163 H16B 0.9500 . ?
C164 C165 1.384(15) . ?
C164 H16C 0.9500 . ?
C165 C166 1.322(14) . ?
C165 H16D 0.9500 . ?
C166 C167 1.413(13) . ?
C166 H16E 0.9500 . ?
C167 H16F 0.9500 . ?
C171 C172 1.494(11) . ?
C172 C177 1.382(10) . ?
C172 C173 1.424(10) . ?
C173 C174 1.382(11) . ?
C173 H17B 0.9500 . ?
C174 C175 1.360(12) . ?
C174 H17C 0.9500 . ?
C175 C176 1.368(11) . ?
C175 H17D 0.9500 . ?
C176 C177 1.381(11) . ?
C176 H17E 0.9500 . ?
C177 H17F 0.9500 . ?
C181 C182 1.764(12) . ?
C182 C183 1.3900 . ?
C182 C187 1.3900 . ?
C183 C184 1.3900 . ?
C183 H18A 0.9500 . ?
C184 C185 1.3900 . ?
C184 H18B 0.9500 . ?
C185 C186 1.3900 . ?
C185 H18C 0.9500 . ?
C186 C187 1.3900 . ?
C186 H18D 0.9500 . ?
C187 H18E 0.9500 . ?
C191 C192 1.471(10) . ?
C192 C197 1.372(10) . ?
C192 C193 1.387(11) . ?
C193 C194 1.425(11) . ?
C193 H19A 0.9500 . ?
C194 C195 1.367(12) . ?
C194 H19B 0.9500 . ?
C195 C196 1.363(13) . ?
C195 H19C 0.9500 . ?
C196 C197 1.407(11) . ?
C196 H19D 0.9500 . ?
C197 H19E 0.9500 . ?
C201 C202 1.509(10) . ?
C202 C207 1.370(10) . ?
C202 C203 1.378(10) . ?
C203 C204 1.443(11) . ?
C203 H20A 0.9500 . ?
C204 C205 1.373(12) . ?
C204 H20B 0.9500 . ?
C205 C206 1.334(11) . ?
C205 H20C 0.9500 . ?
C206 C207 1.388(10) . ?
C206 H20D 0.9500 . ?
C207 H20E 0.9500 . ?
C211 C212 1.468(9) . ?
C212 C213 1.350(9) . ?
C212 C217 1.369(10) . ?
C213 C214 1.377(10) . ?
C213 H21A 0.9500 . ?
C214 C215 1.368(11) . ?
C214 H21B 0.9500 . ?
C215 C216 1.360(11) . ?
C215 H21C 0.9500 . ?
C216 C217 1.404(10) . ?
C216 H21D 0.9500 . ?
C217 H21E 0.9500 . ?
C221 C222 1.509(11) . ?
C222 C227 1.390(10) . ?
C222 C223 1.396(11) . ?
C223 C224 1.384(10) . ?
C223 H22A 0.9500 . ?
C224 C225 1.385(11) . ?
C224 H22B 0.9500 . ?
C225 C226 1.349(12) . ?
C225 H22C 0.9500 . ?
C226 C227 1.374(11) . ?
C226 H22D 0.9500 . ?
C227 H22E 0.9500 . ?
C231 C232 1.553(12) . ?
C232 C233 1.367(11) . ?
C232 C237 1.379(11) . ?
C233 C234 1.432(12) . ?
C233 H23B 0.9500 . ?
C234 C235 1.415(12) . ?
C234 H23C 0.9500 . ?
C235 C236 1.340(12) . ?
C235 H23D 0.9500 . ?
C236 C237 1.442(13) . ?
C236 H23E 0.9500 . ?
C237 H23F 0.9500 . ?
C241 C242 1.485(12) . ?
C242 C247 1.357(12) . ?
C242 C243 1.386(13) . ?
C243 C244 1.413(12) . ?
C243 H24B 0.9500 . ?
C244 C245 1.438(12) . ?
C244 H24C 0.9500 . ?
C245 C246 1.384(12) . ?
C245 H24D 0.9500 . ?
C246 C247 1.414(11) . ?
C246 H24E 0.9500 . ?
C247 H24F 0.9500 . ?
C251 C252 1.498(11) . ?
C252 C257 1.383(12) . ?
C252 C253 1.384(12) . ?
C253 C254 1.389(11) . ?
C253 H25B 0.9500 . ?
C254 C255 1.363(15) . ?
C254 H25C 0.9500 . ?
C255 C256 1.392(15) . ?
C255 H25D 0.9500 . ?
C256 C257 1.388(11) . ?
C256 H25E 0.9500 . ?
C257 H25F 0.9500 . ?
C350 C351 1.73(3) . ?
C351 H35D 0.9800 . ?
C351 H35E 0.9800 . ?
C351 H35F 0.9800 . ?
N361 C362 1.1480 . ?
N361 H36E 1.0261 . ?
C362 C363 1.5048 . ?
C362 H36E 0.7678 . ?
C362 H36F 1.2984 . ?
C362 H36G 1.3724 . ?
C363 H36B 0.9800 . ?
C363 H36C 0.9800 . ?
C363 H36D 0.9799 . ?
C363 H36F 1.2409 . ?
C363 H36G 0.8495 . ?
N364 C365 1.1763 . ?
C365 C366 1.5042 . ?
C366 H36C 1.5515 . ?
C366 H36E 0.9800 . ?
C366 H36F 0.9800 . ?
C366 H36G 0.9800 . ?
N371 C372 1.3730 . ?
C372 C373 1.5424 . ?
C372 H37E 0.3809 . ?
C372 H37F 1.5267 . ?
C372 H37G 1.2863 . ?
C373 H37B 0.9800 . ?
C373 H37C 0.9800 . ?
C373 H37D 0.9800 . ?
C373 H37F 0.8344 . ?
C373 H37G 1.3431 . ?
N374 C375 1.1999 . ?
C375 C376 1.6913 . ?
C376 H37D 1.4806 . ?
C376 H37E 0.9800 . ?
C376 H37F 0.9800 . ?
C376 H37G 0.9800 . ?
N381 C382 1.1540 . ?
C382 C383 1.4963 . ?
C383 H38A 0.9800 . ?
C383 H38B 0.9800 . ?
C383 H38C 0.9800 . ?
N391 C392 1.1532 . ?
C392 C393 1.5035 . ?
C393 H39A 0.9800 . ?
C393 H39B 0.9800 . ?
C393 H39C 0.9800 . ?
N401 C402 1.1601 . ?
C402 C403 1.5045 . ?
C403 H40A 0.9800 . ?
C403 H40B 0.9800 . ?
C403 H40C 0.9800 . ?
N411 C412 1.1616 . ?
C412 C413 1.5040 . ?
C413 H41A 0.9800 . ?
C413 H41B 0.9800 . ?
C413 H41C 0.9800 . ?
